data_7226200
loop_
_publ_author_name
'Smole\'n, Micha\/l'
'Kosnik, Wioletta'
'Loska, Rafa\/l'
'Gajda, Roman'
'Malinska, Maura'
'Wozniak, Krzysztof'
'Grela, Karol'

_publ_section_title
;
 Synthesis and catalytic activity of ruthenium indenylidene complexes
 bearing unsymmetrical NHC containing a heteroaromatic moiety
;
_journal_name_full 'RSC Adv.'
_journal_paper_doi 10.1039/C6RA18210K
_journal_year 2016
_chemical_formula_moiety 'C27 H32 Cl2 N2 O Ru S'
_chemical_formula_sum 'C27 H32 Cl2 N2 O Ru S'
_chemical_formula_weight 604.57
_chemical_name_systematic
;
 ?
;
_space_group_crystal_system triclinic
_space_group_IT_number 2
_space_group_name_Hall '-P 1'
_space_group_name_H-M_alt 'P -1'
_symmetry_space_group_name_Hall '-P 1'
_symmetry_space_group_name_H-M 'P -1'
_atom_sites_solution_hydrogens geom
_audit_creation_date 2016-02-16
_audit_creation_method
;
Olex2 1.2
(compiled 2015.09.30 svn.r3233 for OlexSys, GUI svn.r5103)
;
_audit_update_record
;
2016-02-16 deposited with the CCDC.
2016-08-08 downloaded from the CCDC.
;
_cell_angle_alpha 85.6667(14)
_cell_angle_beta 88.7614(16)
_cell_angle_gamma 89.6770(17)
_cell_formula_units_Z 8
_cell_length_a 10.5766(2)
_cell_length_b 15.0612(3)
_cell_length_c 34.1951(6)
_cell_measurement_reflns_used 34203
_cell_measurement_temperature 100.0
_cell_measurement_theta_max 32.0400
_cell_measurement_theta_min 2.0030
_cell_volume 5430.27(18)
_computing_cell_refinement
;
CrysAlisPro, Agilent Technologies,
Version 1.171.36.32 (release 02-08-2013 CrysAlis171 .NET)
(compiled Aug  2 2013,16:46:58)
;
_computing_data_collection
;
CrysAlisPro, Agilent Technologies,
Version 1.171.36.32 (release 02-08-2013 CrysAlis171 .NET)
(compiled Aug  2 2013,16:46:58)
;
_computing_data_reduction
;
CrysAlisPro, Agilent Technologies,
Version 1.171.36.32 (release 02-08-2013 CrysAlis171 .NET)
(compiled Aug  2 2013,16:46:58)
;
_computing_molecular_graphics 'Olex2 (Dolomanov et al., 2009)'
_computing_publication_material 'Olex2 (Dolomanov et al., 2009)'
_computing_structure_refinement 'ShelXL (Sheldrick, 2015)'
_computing_structure_solution 'ShelXS (Sheldrick, 2008)'
_diffrn_ambient_temperature 100.0
_diffrn_detector_area_resol_mean 16.0026
_diffrn_measured_fraction_theta_full 0.999
_diffrn_measured_fraction_theta_max 0.958
_diffrn_measurement_details
;
  1 omega   36.00   95.00   1.0000   10.0000
omega____ theta____ kappa____ phi______ frames
    -       -0.0391  178.0000 -120.0000 59

  2 omega  -77.00   -6.00   1.0000   10.0000
omega____ theta____ kappa____ phi______ frames
    -       -0.0391  -57.0000  -60.0000 71

  3 omega   35.00   65.00   1.0000   10.0000
omega____ theta____ kappa____ phi______ frames
    -       -0.0391   57.0000 -120.0000 30

  4 omega    2.00   38.00   1.0000   10.0000
omega____ theta____ kappa____ phi______ frames
    -       -0.0391  -57.0000  -60.0000 36

  5 omega   91.00  122.00   1.0000   26.0000
omega____ theta____ kappa____ phi______ frames
    -       39.1675  125.0000  -30.0000 31

  6 omega    1.00   96.00   1.0000   26.0000
omega____ theta____ kappa____ phi______ frames
    -       39.1675  -99.0000  150.0000 95

  7 omega   -3.00   93.00   1.0000   26.0000
omega____ theta____ kappa____ phi______ frames
    -       39.1675  -99.0000    0.0000 96

  8 omega -116.00  -90.00   1.0000   26.0000
omega____ theta____ kappa____ phi______ frames
    -      -39.2456 -125.0000 -120.0000 26

  9 omega -116.00  -90.00   1.0000   26.0000
omega____ theta____ kappa____ phi______ frames
    -      -39.2456 -125.0000   30.0000 26

 10 omega -122.00  -91.00   1.0000   26.0000
omega____ theta____ kappa____ phi______ frames
    -      -39.2456 -125.0000  -30.0000 31

 11 omega  -66.00  -13.00   1.0000   26.0000
omega____ theta____ kappa____ phi______ frames
    -      -39.2456  125.0000 -120.0000 53

 12 omega -117.00  -91.00   1.0000   26.0000
omega____ theta____ kappa____ phi______ frames
    -      -39.2456 -125.0000  120.0000 26

 13 omega  -43.00  -12.00   1.0000   26.0000
omega____ theta____ kappa____ phi______ frames
    -      -39.2456  125.0000    0.0000 31

 14 omega -129.00   53.00   1.0000   26.0000
omega____ theta____ kappa____ phi______ frames
    -      -39.2456    0.0000    0.0000 182

 15 omega   35.00   97.00   1.0000   10.0000
omega____ theta____ kappa____ phi______ frames
    -       -0.0391  178.0000  120.0000 62

 16 omega  -78.00   42.00   1.0000   10.0000
omega____ theta____ kappa____ phi______ frames
    -       -0.0391  -57.0000    0.0000 120

 17 omega  -46.00   88.00   1.0000   10.0000
omega____ theta____ kappa____ phi______ frames
    -       -0.0391   77.0000  -30.0000 134

 18 omega   -3.00  117.00   1.0000   26.0000
omega____ theta____ kappa____ phi______ frames
    -       39.1675   57.0000 -180.0000 120

 19 omega   -3.00  117.00   1.0000   26.0000
omega____ theta____ kappa____ phi______ frames
    -       39.1675   57.0000  -90.0000 120

 20 omega -130.00  -79.00   1.0000   26.0000
omega____ theta____ kappa____ phi______ frames
    -      -39.2456  -99.0000  -90.0000 51

 21 omega -128.00    6.00   1.0000   26.0000
omega____ theta____ kappa____ phi______ frames
    -      -39.2456  -77.0000    0.0000 134

 22 omega -128.00  -11.00   1.0000   26.0000
omega____ theta____ kappa____ phi______ frames
    -      -39.2456  -77.0000   90.0000 117

 23 omega -128.00    6.00   1.0000   26.0000
omega____ theta____ kappa____ phi______ frames
    -      -39.2456  -77.0000  -90.0000 134
;
_diffrn_measurement_device_type 'SuperNova, Single source at offset, Eos'
_diffrn_measurement_method '\w scans'
_diffrn_orient_matrix_UB_11 -0.0467611000
_diffrn_orient_matrix_UB_12 -0.0337216000
_diffrn_orient_matrix_UB_13 0.0011040000
_diffrn_orient_matrix_UB_21 0.0401524000
_diffrn_orient_matrix_UB_22 -0.0281726000
_diffrn_orient_matrix_UB_23 0.0118153000
_diffrn_orient_matrix_UB_31 -0.0264727000
_diffrn_orient_matrix_UB_32 0.0173157000
_diffrn_orient_matrix_UB_33 0.0170912000
_diffrn_radiation_monochromator mirror
_diffrn_radiation_type MoK\a
_diffrn_radiation_wavelength 0.71073
_diffrn_reflns_av_R_equivalents 0.0734
_diffrn_reflns_av_unetI/netI 0.0874
_diffrn_reflns_Laue_measured_fraction_full 0.999
_diffrn_reflns_Laue_measured_fraction_max 0.958
_diffrn_reflns_limit_h_max 15
_diffrn_reflns_limit_h_min -16
_diffrn_reflns_limit_k_max 22
_diffrn_reflns_limit_k_min -22
_diffrn_reflns_limit_l_max 51
_diffrn_reflns_limit_l_min -51
_diffrn_reflns_number 146961
_diffrn_reflns_point_group_measured_fraction_full 0.999
_diffrn_reflns_point_group_measured_fraction_max 0.958
_diffrn_reflns_theta_full 26.000
_diffrn_reflns_theta_max 32.669
_diffrn_reflns_theta_min 1.738
_diffrn_source 'SuperNova (Mo) X-ray Source'
_exptl_absorpt_coefficient_mu 0.874
_exptl_absorpt_correction_T_max 0.954
_exptl_absorpt_correction_T_min 0.934
_exptl_absorpt_correction_type analytical
_exptl_absorpt_process_details
;
CrysAlisPro, Agilent Technologies,
Version 1.171.36.32 (release 02-08-2013 CrysAlis171 .NET)
(compiled Aug  2 2013,16:46:58)
Analytical numeric absorption correction using a multifaceted crystal
            model based on expressions derived by R.C. Clark & J.S. Reid.
(Clark, R. C. & Reid, J. S. (1995). Acta Cryst. A51, 887-897)
;
_exptl_crystal_colour brown
_exptl_crystal_colour_primary brown
_exptl_crystal_density_diffrn 1.479
_exptl_crystal_description block
_exptl_crystal_F_000 2480
_exptl_crystal_size_max 0.1134
_exptl_crystal_size_mid 0.0855
_exptl_crystal_size_min 0.0733
_refine_diff_density_max 1.342
_refine_diff_density_min -1.102
_refine_diff_density_rms 0.157
_refine_ls_extinction_method none
_refine_ls_goodness_of_fit_ref 1.083
_refine_ls_hydrogen_treatment constr
_refine_ls_matrix_type full
_refine_ls_number_parameters 1277
_refine_ls_number_reflns 38148
_refine_ls_number_restraints 132
_refine_ls_restrained_S_all 1.081
_refine_ls_R_factor_all 0.0935
_refine_ls_R_factor_gt 0.0581
_refine_ls_shift/su_max 0.003
_refine_ls_shift/su_mean 0.000
_refine_ls_structure_factor_coef Fsqd
_refine_ls_weighting_details
;
 w=1/[\s^2^(Fo^2^)+(0.0221P)^2^+21.7261P]
 where P=(Fo^2^+2Fc^2^)/3
;
_refine_ls_weighting_scheme calc
_refine_ls_wR_factor_gt 0.1186
_refine_ls_wR_factor_ref 0.1325
_reflns_Friedel_coverage 0.000
_reflns_number_gt 26876
_reflns_number_total 38148
_reflns_threshold_expression 'I > 2\s(I)'
_cod_data_source_file c6ra18210k2.cif
_cod_data_source_block 7
_cod_database_code 7226200
_shelxl_version_number 2013-2
_chemical_oxdiff_formula 'Ru1 Cl2 N2 O1 S1 C27 H32'
_shelx_space_group_comment
;
The symmetry employed for this shelxl refinement is uniquely defined
by the following loop, which should always be used as a source of
symmetry information in preference to the above space-group names.
They are only intended as comments.
;
_reflns_odcompleteness_completeness 99.99
_reflns_odcompleteness_iscentric 1
_reflns_odcompleteness_theta 30.93
_olex2_refinement_description
;
1. Fixed Uiso
 At 1.2 times of:
  All C(H) groups, All C(H,H) groups
 At 1.5 times of:
  All C(H,H,H) groups
2. Restrained planarity
 S1A, C21, C22A, C24A, C23A
 with sigma of 0.1
 S1B, C21, C22B, C24B, C23B
 with sigma of 0.1
3. Rigid bond restraints
 C21, C22A, C24A, C23A, C22B, C24B, C23B
 with sigma for 1-2 distances of 0.01 and sigma for 1-3 distances of 0.01
4. Uiso/Uaniso restraints and constraints
C21 \\sim C22A \\sim C24A \\sim C23A \\sim C22B \\sim C24B \\sim C23B: within
1.7A with sigma of 0.04 and sigma for terminal atoms of 0.08
Uanis(C21) \\sim Ueq, Uanis(C22A) \\sim Ueq, Uanis(C23A) \\sim Ueq, Uanis(C22B)
\\sim Ueq, Uanis(C24B) \\sim Ueq, Uanis(C23B) \\sim Ueq: with sigma of 0.1 and
sigma for terminal atoms of 0.2
5. Same fragment restrains
{C20, C21, S1B, C22B, C24B, C23B} sigma for 1-2: 0.02, 1-3: 0.04
as
{C20, C21, S1A, C22A, C24A, C23A}
6. Others
 Sof(S1B)=Sof(C22B)=Sof(H22B)=Sof(C24B)=Sof(H24B)=Sof(C23B)=Sof(H23B)=1-FVAR(1)
 Sof(S1A)=Sof(C22A)=Sof(H22A)=Sof(C24A)=Sof(H24A)=Sof(C23A)=Sof(H23A)=FVAR(1)
7.a Ternary CH refined with riding coordinates:
 C17(H17), C47(H47), C77(H77), C107(H107)
7.b Secondary CH2 refined with riding coordinates:
 C20(H20A,H20B), C2(H2A,H2B), C3(H3A,H3B), C32(H32A,H32B), C33(H33A,H33B),
 C50(H50A,H50B), C63(H63A,H63B), C62(H62A,H62B), C80(H80A,H80B), C92(H92A,H92B),
  C93(H93A,H93B), C110(H11A,H11B)
7.c Aromatic/amide H refined with riding coordinates:
 C22A(H22A), C24A(H24A), C23A(H23A), C22B(H22B), C24B(H24B), C23B(H23B),
 C10(H10), C12(H12), C13(H13), C14(H14), C15(H15), C6(H6), C8(H8), C40(H40),
 C42(H42), C43(H43), C44(H44), C45(H45), C36(H36), C38(H38), C52(H52), C53(H53),
  C54(H54), C70(H70), C72(H72), C73(H73), C74(H74), C75(H75), C66(H66),
 C68(H68), C82(H82), C83(H83), C84(H84), C100(H100), C102(H102), C103(H103),
 C104(H104), C105(H105), C96(H96), C98(H98), C112(H112), C113(H113), C114(H114)
7.d Idealised Me refined as rotating group:
 C18(H18A,H18B,H18C), C19(H19A,H19B,H19C), C9A(H9AA,H9AB,H9AC), C5A(H5AA,H5AB,
 H5AC), C7A(H7AA,H7AB,H7AC), C48(H48A,H48B,H48C), C49(H49A,H49B,H49C),
 C39A(H39A,H39B,H39C), C35A(H35A,H35B,H35C), C37A(H37A,H37B,H37C), C79(H79A,
 H79B,H79C), C78(H78A,H78B,H78C), C69A(H69A,H69B,H69C), C65A(H65A,H65B,H65C),
 C67A(H67A,H67B,H67C), C108(H10A,H10B,H10C), C109(H10D,H10E,H10F), C99A(H99A,
 H99B,H99C), C95A(H95A,H95B,H95C), C97A(H97A,H97B,H97C)
;
_olex2_submission_special_instructions 'No special instructions were received'

loop_
_space_group_symop_operation_xyz
'x, y, z'
'-x, -y, -z'

loop_
_atom_site_label
_atom_site_type_symbol
_atom_site_fract_x
_atom_site_fract_y
_atom_site_fract_z
_atom_site_U_iso_or_equiv
_atom_site_adp_type
_atom_site_occupancy
_atom_site_site_symmetry_order
_atom_site_calc_flag
_atom_site_refinement_flags_posn
_atom_site_refinement_flags_adp
_atom_site_refinement_flags_occupancy
_atom_site_disorder_assembly
_atom_site_disorder_group
Ru1 Ru 0.05638(3) 0.55272(2) 0.10847(2) 0.01280(6) Uani 1 1 d . . . . .
C20 C 0.1106(4) 0.6878(3) 0.03714(12) 0.0213(8) Uani 1 1 d D . . . .
H20A H 0.0576 0.6342 0.0428 0.026 Uiso 1 1 calc R . . . .
H20B H 0.1876 0.6693 0.0228 0.026 Uiso 1 1 calc R . . . .
C21 C 0.0390(4) 0.7532(3) 0.01061(11) 0.0186(8) Uani 1 1 d D U . . .
S1A S 0.1133(13) 0.8305(10) -0.0168(5) 0.062(5) Uani 0.233(6) 1 d D . P A 1
C22A C -0.0914(19) 0.756(2) 0.0063(8) 0.043(9) Uani 0.233(6) 1 d D U P A 1
H22A H -0.1488 0.7161 0.0202 0.051 Uiso 0.233(6) 1 calc R . P A 1
C24A C -0.026(2) 0.8722(18) -0.0355(8) 0.022(6) Uiso 0.233(6) 1 d D U P A 1
H24A H -0.0301 0.9226 -0.0540 0.027 Uiso 0.233(6) 1 calc R . P A 1
C23A C -0.129(2) 0.828(3) -0.0220(12) 0.022(6) Uani 0.233(6) 1 d D U P A 1
H23A H -0.2133 0.8409 -0.0296 0.027 Uiso 0.233(6) 1 calc R . P A 1
S1B S -0.12055(19) 0.75302(16) 0.00987(7) 0.0231(5) Uani 0.767(6) 1 d D . P A 2
C22B C 0.0910(12) 0.8119(8) -0.0187(4) 0.029(2) Uani 0.767(6) 1 d D U P A 2
H22B H 0.1792 0.8205 -0.0231 0.034 Uiso 0.767(6) 1 calc R . P A 2
C24B C -0.1217(10) 0.8331(9) -0.0293(4) 0.025(2) Uani 0.767(6) 1 d D U P A 2
H24B H -0.1971 0.8566 -0.0407 0.030 Uiso 0.767(6) 1 calc R . P A 2
C23B C -0.0063(9) 0.8584(6) -0.0417(2) 0.0292(18) Uani 0.767(6) 1 d D U P A 2
H23B H 0.0103 0.9013 -0.0629 0.035 Uiso 0.767(6) 1 calc R . P A 2
O1 O -0.0523(3) 0.42574(18) 0.10612(8) 0.0175(6) Uani 1 1 d . . . . .
Cl1 Cl 0.21514(9) 0.48883(6) 0.07105(3) 0.01840(18) Uani 1 1 d . . . . .
Cl2 Cl -0.13397(10) 0.62871(7) 0.11706(3) 0.0224(2) Uani 1 1 d . . . . .
N1 N 0.2309(3) 0.6992(2) 0.13256(9) 0.0153(6) Uani 1 1 d . . . . .
N2 N 0.1487(3) 0.7199(2) 0.07453(9) 0.0157(6) Uani 1 1 d . . . . .
C10 C 0.0864(4) 0.5006(2) 0.15738(11) 0.0152(7) Uani 1 1 d . . . . .
H10 H 0.1283 0.5322 0.1763 0.018 Uiso 1 1 calc R . . . .
C11 C 0.0442(3) 0.4096(2) 0.16657(11) 0.0134(7) Uani 1 1 d . . . . .
C12 C 0.0725(4) 0.3604(3) 0.20151(11) 0.0160(7) Uani 1 1 d . . . . .
H12 H 0.1221 0.3860 0.2205 0.019 Uiso 1 1 calc R . . . .
C13 C 0.0281(4) 0.2735(3) 0.20855(12) 0.0198(8) Uani 1 1 d . . . . .
H13 H 0.0476 0.2399 0.2323 0.024 Uiso 1 1 calc R . . . .
C14 C -0.0444(4) 0.2362(3) 0.18082(12) 0.0193(8) Uani 1 1 d . . . . .
H14 H -0.0740 0.1769 0.1858 0.023 Uiso 1 1 calc R . . . .
C15 C -0.0750(4) 0.2839(3) 0.14573(12) 0.0178(8) Uani 1 1 d . . . . .
H15 H -0.1251 0.2582 0.1269 0.021 Uiso 1 1 calc R . . . .
C16 C -0.0301(4) 0.3699(3) 0.13924(11) 0.0148(7) Uani 1 1 d . . . . .
C17 C -0.1482(4) 0.4021(3) 0.07831(11) 0.0181(8) Uani 1 1 d . . . . .
H17 H -0.1348 0.3390 0.0718 0.022 Uiso 1 1 calc R . . . .
C18 C -0.2785(4) 0.4115(3) 0.09673(13) 0.0237(9) Uani 1 1 d . . . . .
H18A H -0.2872 0.3695 0.1199 0.036 Uiso 1 1 calc GR . . . .
H18B H -0.3428 0.3987 0.0777 0.036 Uiso 1 1 calc GR . . . .
H18C H -0.2901 0.4724 0.1045 0.036 Uiso 1 1 calc GR . . . .
C19 C -0.1260(4) 0.4638(3) 0.04157(12) 0.0250(9) Uani 1 1 d . . . . .
H19A H -0.1450 0.5253 0.0474 0.037 Uiso 1 1 calc GR . . . .
H19B H -0.1813 0.4466 0.0208 0.037 Uiso 1 1 calc GR . . . .
H19C H -0.0375 0.4594 0.0328 0.037 Uiso 1 1 calc GR . . . .
C1 C 0.1529(4) 0.6635(2) 0.10735(11) 0.0149(7) Uani 1 1 d . . . . .
C2 C 0.2431(4) 0.7909(3) 0.07402(12) 0.0197(8) Uani 1 1 d . . . . .
H2A H 0.2053 0.8497 0.0663 0.024 Uiso 1 1 calc R . . . .
H2B H 0.3148 0.7797 0.0559 0.024 Uiso 1 1 calc R . . . .
C3 C 0.2848(4) 0.7854(3) 0.11665(12) 0.0212(8) Uani 1 1 d . . . . .
H3A H 0.3782 0.7852 0.1183 0.025 Uiso 1 1 calc R . . . .
H3B H 0.2499 0.8354 0.1307 0.025 Uiso 1 1 calc R . . . .
C4 C 0.2484(4) 0.6674(3) 0.17287(11) 0.0156(7) Uani 1 1 d . . . . .
C5 C 0.3442(4) 0.6059(3) 0.18196(11) 0.0184(8) Uani 1 1 d . . . . .
C6 C 0.3588(4) 0.5745(3) 0.22113(12) 0.0197(8) Uani 1 1 d . . . . .
H6 H 0.4241 0.5329 0.2278 0.024 Uiso 1 1 calc R . . . .
C7 C 0.2789(4) 0.6034(3) 0.25067(11) 0.0186(8) Uani 1 1 d . . . . .
C8 C 0.1835(4) 0.6652(3) 0.24058(12) 0.0192(8) Uani 1 1 d . . . . .
H8 H 0.1290 0.6852 0.2606 0.023 Uiso 1 1 calc R . . . .
C9 C 0.1666(4) 0.6981(3) 0.20169(12) 0.0193(8) Uani 1 1 d . . . . .
C9A C 0.0604(4) 0.7622(3) 0.19132(13) 0.0262(9) Uani 1 1 d . . . . .
H9AA H 0.0038 0.7357 0.1731 0.039 Uiso 1 1 calc GR . . . .
H9AB H 0.0954 0.8177 0.1789 0.039 Uiso 1 1 calc GR . . . .
H9AC H 0.0130 0.7748 0.2152 0.039 Uiso 1 1 calc GR . . . .
C5A C 0.4282(4) 0.5710(3) 0.15016(13) 0.0248(9) Uani 1 1 d . . . . .
H5AA H 0.3767 0.5384 0.1326 0.037 Uiso 1 1 calc GR . . . .
H5AB H 0.4923 0.5310 0.1621 0.037 Uiso 1 1 calc GR . . . .
H5AC H 0.4699 0.6210 0.1352 0.037 Uiso 1 1 calc GR . . . .
C7A C 0.2960(4) 0.5700(3) 0.29303(12) 0.0224(9) Uani 1 1 d . . . . .
H7AA H 0.2318 0.5971 0.3095 0.034 Uiso 1 1 calc GR . . . .
H7AB H 0.3804 0.5861 0.3014 0.034 Uiso 1 1 calc GR . . . .
H7AC H 0.2869 0.5051 0.2957 0.034 Uiso 1 1 calc GR . . . .
Ru2 Ru 0.08825(3) 0.46143(2) 0.61188(2) 0.00979(6) Uani 1 1 d . . . . .
S2 S 0.42129(10) 0.40529(7) 0.51202(3) 0.0209(2) Uani 1 1 d . . . . .
O2 O -0.0951(2) 0.53823(17) 0.59992(7) 0.0130(5) Uani 1 1 d . . . . .
Cl4 Cl 0.19425(9) 0.56467(6) 0.56861(3) 0.01430(16) Uani 1 1 d . . . . .
Cl3 Cl -0.02505(9) 0.32981(6) 0.62771(3) 0.01590(17) Uani 1 1 d . . . . .
N3 N 0.3252(3) 0.3840(2) 0.65144(9) 0.0126(6) Uani 1 1 d . . . . .
N4 N 0.2937(3) 0.3442(2) 0.59281(9) 0.0135(6) Uani 1 1 d . . . . .
C40 C 0.0691(3) 0.5190(2) 0.65689(10) 0.0106(6) Uani 1 1 d . . . . .
H40 H 0.1299 0.5112 0.6769 0.013 Uiso 1 1 calc R . . . .
C41 C -0.0402(3) 0.5770(2) 0.66174(10) 0.0117(6) Uani 1 1 d . . . . .
C42 C -0.0629(3) 0.6222(2) 0.69533(11) 0.0133(7) Uani 1 1 d . . . . .
H42 H -0.0053 0.6160 0.7163 0.016 Uiso 1 1 calc R . . . .
C43 C -0.1691(4) 0.6762(2) 0.69842(11) 0.0151(7) Uani 1 1 d . . . . .
H43 H -0.1849 0.7060 0.7216 0.018 Uiso 1 1 calc R . . . .
C44 C -0.2521(4) 0.6865(3) 0.66735(11) 0.0167(7) Uani 1 1 d . . . . .
H44 H -0.3237 0.7245 0.6693 0.020 Uiso 1 1 calc R . . . .
C45 C -0.2322(4) 0.6423(2) 0.63343(11) 0.0154(7) Uani 1 1 d . . . . .
H45 H -0.2893 0.6498 0.6124 0.018 Uiso 1 1 calc R . . . .
C46 C -0.1270(4) 0.5870(2) 0.63103(10) 0.0130(7) Uani 1 1 d . . . . .
C47 C -0.1889(4) 0.5259(3) 0.56959(11) 0.0159(7) Uani 1 1 d . . . . .
H47 H -0.2294 0.5846 0.5618 0.019 Uiso 1 1 calc R . . . .
C48 C -0.2890(4) 0.4617(3) 0.58560(12) 0.0209(8) Uani 1 1 d . . . . .
H48A H -0.2499 0.4038 0.5930 0.031 Uiso 1 1 calc GR . . . .
H48B H -0.3521 0.4546 0.5655 0.031 Uiso 1 1 calc GR . . . .
H48C H -0.3302 0.4847 0.6087 0.031 Uiso 1 1 calc GR . . . .
C49 C -0.1146(4) 0.4946(3) 0.53501(12) 0.0217(8) Uani 1 1 d . . . . .
H49A H -0.0474 0.5373 0.5274 0.033 Uiso 1 1 calc GR . . . .
H49B H -0.1711 0.4898 0.5129 0.033 Uiso 1 1 calc GR . . . .
H49C H -0.0770 0.4362 0.5423 0.033 Uiso 1 1 calc GR . . . .
C31 C 0.2466(3) 0.3943(2) 0.62085(10) 0.0118(6) Uani 1 1 d . . . . .
C32 C 0.3927(4) 0.2826(3) 0.60746(11) 0.0153(7) Uani 1 1 d . . . . .
H32A H 0.4624 0.2781 0.5879 0.018 Uiso 1 1 calc R . . . .
H32B H 0.3584 0.2225 0.6148 0.018 Uiso 1 1 calc R . . . .
C33 C 0.4357(4) 0.3276(3) 0.64316(11) 0.0167(7) Uani 1 1 d . . . . .
H33A H 0.4525 0.2836 0.6654 0.020 Uiso 1 1 calc R . . . .
H33B H 0.5124 0.3639 0.6371 0.020 Uiso 1 1 calc R . . . .
C34 C 0.3158(3) 0.4279(2) 0.68726(10) 0.0120(6) Uani 1 1 d . . . . .
C35 C 0.2516(4) 0.3842(2) 0.71939(11) 0.0143(7) Uani 1 1 d . . . . .
C36 C 0.2359(4) 0.4287(3) 0.75344(11) 0.0164(7) Uani 1 1 d . . . . .
H36 H 0.1897 0.4008 0.7751 0.020 Uiso 1 1 calc R . . . .
C37 C 0.2864(4) 0.5131(3) 0.75650(11) 0.0153(7) Uani 1 1 d . . . . .
C38 C 0.3524(3) 0.5541(2) 0.72415(11) 0.0140(7) Uani 1 1 d . . . . .
H38 H 0.3883 0.6111 0.7262 0.017 Uiso 1 1 calc R . . . .
C39 C 0.3670(3) 0.5132(2) 0.68882(11) 0.0128(7) Uani 1 1 d . . . . .
C39A C 0.4286(4) 0.5616(3) 0.65354(11) 0.0175(7) Uani 1 1 d . . . . .
H39A H 0.4474 0.6228 0.6593 0.026 Uiso 1 1 calc GR . . . .
H39B H 0.3714 0.5625 0.6314 0.026 Uiso 1 1 calc GR . . . .
H39C H 0.5074 0.5311 0.6469 0.026 Uiso 1 1 calc GR . . . .
C35A C 0.1974(4) 0.2923(3) 0.71675(12) 0.0207(8) Uani 1 1 d . . . . .
H35A H 0.1250 0.2960 0.6993 0.031 Uiso 1 1 calc GR . . . .
H35B H 0.1698 0.2681 0.7429 0.031 Uiso 1 1 calc GR . . . .
H35C H 0.2623 0.2533 0.7063 0.031 Uiso 1 1 calc GR . . . .
C37A C 0.2699(4) 0.5595(3) 0.79387(12) 0.0220(8) Uani 1 1 d . . . . .
H37A H 0.3525 0.5792 0.8023 0.033 Uiso 1 1 calc GR . . . .
H37B H 0.2323 0.5183 0.8144 0.033 Uiso 1 1 calc GR . . . .
H37C H 0.2142 0.6113 0.7892 0.033 Uiso 1 1 calc GR . . . .
C50 C 0.2243(4) 0.3247(3) 0.55792(11) 0.0151(7) Uani 1 1 d . . . . .
H50A H 0.1583 0.3707 0.5527 0.018 Uiso 1 1 calc R . . . .
H50B H 0.1819 0.2663 0.5627 0.018 Uiso 1 1 calc R . . . .
C51 C 0.3118(3) 0.3228(2) 0.52253(11) 0.0133(7) Uani 1 1 d . . . . .
C52 C 0.3140(4) 0.2597(3) 0.49464(11) 0.0165(7) Uani 1 1 d . . . . .
H52 H 0.2597 0.2097 0.4950 0.020 Uiso 1 1 calc R . . . .
C53 C 0.4107(4) 0.2817(3) 0.46527(12) 0.0207(8) Uani 1 1 d . . . . .
H53 H 0.4278 0.2465 0.4438 0.025 Uiso 1 1 calc R . . . .
C54 C 0.4750(4) 0.3569(3) 0.47098(12) 0.0196(8) Uani 1 1 d . . . . .
H54 H 0.5419 0.3800 0.4543 0.024 Uiso 1 1 calc R . . . .
Ru3 Ru 0.39419(3) 0.96136(2) 0.61161(2) 0.00978(6) Uani 1 1 d . . . . .
S3 S 0.07727(10) 0.90500(7) 0.51070(3) 0.0220(2) Uani 1 1 d . . . . .
O3 O 0.5781(2) 1.03806(18) 0.60052(7) 0.0135(5) Uani 1 1 d . . . . .
Cl5 Cl 0.29516(9) 1.06600(6) 0.56857(3) 0.01460(16) Uani 1 1 d . . . . .
Cl6 Cl 0.50580(9) 0.82893(6) 0.62666(3) 0.01611(17) Uani 1 1 d . . . . .
N6 N 0.1935(3) 0.8444(2) 0.59137(9) 0.0133(6) Uani 1 1 d . . . . .
N5 N 0.1521(3) 0.8836(2) 0.65021(9) 0.0123(6) Uani 1 1 d . . . . .
C70 C 0.4060(3) 1.0161(2) 0.65722(10) 0.0124(7) Uani 1 1 d . . . . .
H70 H 0.3429 1.0069 0.6773 0.015 Uiso 1 1 calc R . . . .
C71 C 0.5136(3) 1.0742(2) 0.66261(10) 0.0119(6) Uani 1 1 d . . . . .
C72 C 0.5307(4) 1.1185(2) 0.69677(11) 0.0136(7) Uani 1 1 d . . . . .
H72 H 0.4708 1.1110 0.7178 0.016 Uiso 1 1 calc R . . . .
C73 C 0.6345(4) 1.1731(2) 0.69995(11) 0.0148(7) Uani 1 1 d . . . . .
H73 H 0.6463 1.2023 0.7233 0.018 Uiso 1 1 calc R . . . .
C74 C 0.7216(4) 1.1850(2) 0.66880(11) 0.0166(7) Uani 1 1 d . . . . .
H74 H 0.7917 1.2234 0.6709 0.020 Uiso 1 1 calc R . . . .
C75 C 0.7075(4) 1.1414(3) 0.63467(11) 0.0158(7) Uani 1 1 d . . . . .
H75 H 0.7671 1.1499 0.6136 0.019 Uiso 1 1 calc R . . . .
C76 C 0.6051(3) 1.0853(2) 0.63204(10) 0.0119(7) Uani 1 1 d . . . . .
C77 C 0.6774(4) 1.0270(3) 0.57014(11) 0.0154(7) Uani 1 1 d . . . . .
H77 H 0.7179 1.0859 0.5627 0.018 Uiso 1 1 calc R . . . .
C79 C 0.6103(4) 0.9960(3) 0.53535(11) 0.0201(8) Uani 1 1 d . . . . .
H79A H 0.5708 0.9382 0.5426 0.030 Uiso 1 1 calc GR . . . .
H79B H 0.6713 0.9901 0.5137 0.030 Uiso 1 1 calc GR . . . .
H79C H 0.5451 1.0396 0.5271 0.030 Uiso 1 1 calc GR . . . .
C78 C 0.7768(4) 0.9617(3) 0.58617(13) 0.0232(9) Uani 1 1 d . . . . .
H78A H 0.8110 0.9827 0.6102 0.035 Uiso 1 1 calc GR . . . .
H78B H 0.8452 0.9573 0.5666 0.035 Uiso 1 1 calc GR . . . .
H78C H 0.7382 0.9031 0.5920 0.035 Uiso 1 1 calc GR . . . .
C61 C 0.2351(4) 0.8941(2) 0.61989(10) 0.0135(7) Uani 1 1 d . . . . .
C63 C 0.0435(4) 0.8274(2) 0.64134(11) 0.0156(7) Uani 1 1 d . . . . .
H63A H -0.0326 0.8640 0.6352 0.019 Uiso 1 1 calc R . . . .
H63B H 0.0234 0.7832 0.6635 0.019 Uiso 1 1 calc R . . . .
C62 C 0.0921(4) 0.7826(3) 0.60557(11) 0.0173(7) Uani 1 1 d . . . . .
H62A H 0.1257 0.7222 0.6128 0.021 Uiso 1 1 calc R . . . .
H62B H 0.0256 0.7788 0.5858 0.021 Uiso 1 1 calc R . . . .
C64 C 0.1543(3) 0.9264(2) 0.68616(10) 0.0114(6) Uani 1 1 d . . . . .
C65 C 0.1045(3) 1.0131(2) 0.68774(11) 0.0124(7) Uani 1 1 d . . . . .
C66 C 0.1100(4) 1.0523(3) 0.72305(11) 0.0151(7) Uani 1 1 d . . . . .
H66 H 0.0743 1.1099 0.7249 0.018 Uiso 1 1 calc R . . . .
C67 C 0.1665(4) 1.0096(3) 0.75599(11) 0.0159(7) Uani 1 1 d . . . . .
C68 C 0.2156(4) 0.9239(3) 0.75318(11) 0.0160(7) Uani 1 1 d . . . . .
H68 H 0.2543 0.8943 0.7754 0.019 Uiso 1 1 calc R . . . .
C69 C 0.2093(4) 0.8809(2) 0.71867(11) 0.0144(7) Uani 1 1 d . . . . .
C69A C 0.2638(4) 0.7887(3) 0.71612(12) 0.0207(8) Uani 1 1 d . . . . .
H69A H 0.3343 0.7910 0.6970 0.031 Uiso 1 1 calc GR . . . .
H69B H 0.1982 0.7489 0.7078 0.031 Uiso 1 1 calc GR . . . .
H69C H 0.2941 0.7663 0.7419 0.031 Uiso 1 1 calc GR . . . .
C65A C 0.0507(4) 1.0634(3) 0.65189(11) 0.0174(7) Uani 1 1 d . . . . .
H65A H -0.0247 1.0326 0.6437 0.026 Uiso 1 1 calc GR . . . .
H65B H 0.1142 1.0662 0.6305 0.026 Uiso 1 1 calc GR . . . .
H65C H 0.0277 1.1239 0.6582 0.026 Uiso 1 1 calc GR . . . .
C67A C 0.1748(4) 1.0542(3) 0.79378(12) 0.0211(8) Uani 1 1 d . . . . .
H67A H 0.0893 1.0672 0.8035 0.032 Uiso 1 1 calc GR . . . .
H67B H 0.2221 1.1099 0.7891 0.032 Uiso 1 1 calc GR . . . .
H67C H 0.2182 1.0146 0.8133 0.032 Uiso 1 1 calc GR . . . .
C80 C 0.2690(4) 0.8249(3) 0.55668(11) 0.0148(7) Uani 1 1 d . . . . .
H80A H 0.3115 0.7664 0.5616 0.018 Uiso 1 1 calc R . . . .
H80B H 0.3353 0.8708 0.5517 0.018 Uiso 1 1 calc R . . . .
C81 C 0.1874(4) 0.8231(2) 0.52111(11) 0.0140(7) Uani 1 1 d . . . . .
C82 C 0.1912(4) 0.7587(2) 0.49295(11) 0.0160(7) Uani 1 1 d . . . . .
H82 H 0.2464 0.7087 0.4932 0.019 Uiso 1 1 calc R . . . .
C83 C 0.0974(4) 0.7816(3) 0.46397(12) 0.0205(8) Uani 1 1 d . . . . .
H83 H 0.0834 0.7466 0.4425 0.025 Uiso 1 1 calc R . . . .
C84 C 0.0305(4) 0.8570(3) 0.46967(12) 0.0216(8) Uani 1 1 d . . . . .
H84 H -0.0343 0.8802 0.4529 0.026 Uiso 1 1 calc R . . . .
Ru4 Ru 0.47167(3) 0.94616(2) 0.89175(2) 0.01232(6) Uani 1 1 d . . . . .
S4 S 0.45093(12) 0.62370(8) 1.00014(3) 0.0278(2) Uani 1 1 d . . . . .
O4 O 0.3500(3) 1.07027(17) 0.89184(8) 0.0162(5) Uani 1 1 d . . . . .
Cl7 Cl 0.60334(9) 1.00727(6) 0.93660(3) 0.01941(19) Uani 1 1 d . . . . .
Cl8 Cl 0.29375(9) 0.86731(6) 0.87450(3) 0.01981(19) Uani 1 1 d . . . . .
N301 N 0.6619(3) 0.8055(2) 0.86782(9) 0.0158(6) Uani 1 1 d . . . . .
N302 N 0.5750(3) 0.7825(2) 0.92595(10) 0.0165(6) Uani 1 1 d . . . . .
C100 C 0.5215(4) 1.0039(2) 0.84499(11) 0.0150(7) Uani 1 1 d . . . . .
H100 H 0.5783 0.9763 0.8277 0.018 Uiso 1 1 calc R . . . .
C101 C 0.4731(4) 1.0921(2) 0.83493(11) 0.0139(7) Uani 1 1 d . . . . .
C102 C 0.5130(4) 1.1443(3) 0.80117(12) 0.0193(8) Uani 1 1 d . . . . .
H102 H 0.5740 1.1214 0.7838 0.023 Uiso 1 1 calc R . . . .
C103 C 0.4641(4) 1.2289(3) 0.79308(12) 0.0217(8) Uani 1 1 d . . . . .
H103 H 0.4909 1.2640 0.7702 0.026 Uiso 1 1 calc R . . . .
C104 C 0.3749(4) 1.2624(3) 0.81897(12) 0.0224(9) Uani 1 1 d . . . . .
H104 H 0.3427 1.3210 0.8136 0.027 Uiso 1 1 calc R . . . .
C105 C 0.3321(4) 1.2120(3) 0.85243(12) 0.0182(8) Uani 1 1 d . . . . .
H105 H 0.2703 1.2350 0.8696 0.022 Uiso 1 1 calc R . . . .
C106 C 0.3822(4) 1.1271(2) 0.86003(11) 0.0155(7) Uani 1 1 d . . . . .
C107 C 0.2451(4) 1.0920(3) 0.91855(11) 0.0179(8) Uani 1 1 d . . . . .
H107 H 0.2553 1.1542 0.9263 0.021 Uiso 1 1 calc R . . . .
C108 C 0.1189(4) 1.0839(3) 0.89861(13) 0.0246(9) Uani 1 1 d . . . . .
H10A H 0.1173 1.1247 0.8749 0.037 Uiso 1 1 calc GR . . . .
H10B H 0.0502 1.0993 0.9166 0.037 Uiso 1 1 calc GR . . . .
H10C H 0.1080 1.0227 0.8915 0.037 Uiso 1 1 calc GR . . . .
C109 C 0.2577(4) 1.0268(3) 0.95456(12) 0.0217(8) Uani 1 1 d . . . . .
H10D H 0.2497 0.9658 0.9469 0.033 Uiso 1 1 calc GR . . . .
H10E H 0.1909 1.0386 0.9738 0.033 Uiso 1 1 calc GR . . . .
H10F H 0.3405 1.0342 0.9662 0.033 Uiso 1 1 calc GR . . . .
C91 C 0.5782(4) 0.8396(2) 0.89296(11) 0.0151(7) Uani 1 1 d . . . . .
C92 C 0.6399(4) 0.6984(3) 0.92014(12) 0.0198(8) Uani 1 1 d . . . . .
H92A H 0.5796 0.6516 0.9141 0.024 Uiso 1 1 calc R . . . .
H92B H 0.6888 0.6774 0.9435 0.024 Uiso 1 1 calc R . . . .
C93 C 0.7266(4) 0.7247(3) 0.88516(12) 0.0207(8) Uani 1 1 d . . . . .
H93A H 0.8130 0.7383 0.8935 0.025 Uiso 1 1 calc R . . . .
H93B H 0.7313 0.6774 0.8666 0.025 Uiso 1 1 calc R . . . .
C94 C 0.6927(4) 0.8398(2) 0.82837(11) 0.0143(7) Uani 1 1 d . . . . .
C95 C 0.7879(4) 0.9031(3) 0.82143(11) 0.0168(7) Uani 1 1 d . . . . .
C96 C 0.8136(4) 0.9346(3) 0.78247(12) 0.0200(8) Uani 1 1 d . . . . .
H96 H 0.8782 0.9777 0.7771 0.024 Uiso 1 1 calc R . . . .
C97 C 0.7472(4) 0.9046(3) 0.75159(12) 0.0183(8) Uani 1 1 d . . . . .
C98 C 0.6532(4) 0.8406(3) 0.75961(11) 0.0182(8) Uani 1 1 d . . . . .
H98 H 0.6073 0.8196 0.7386 0.022 Uiso 1 1 calc R . . . .
C99 C 0.6255(4) 0.8071(3) 0.79801(11) 0.0171(7) Uani 1 1 d . . . . .
C99A C 0.5229(4) 0.7387(3) 0.80620(13) 0.0238(9) Uani 1 1 d . . . . .
H99A H 0.5575 0.6866 0.8213 0.036 Uiso 1 1 calc GR . . . .
H99B H 0.4908 0.7206 0.7813 0.036 Uiso 1 1 calc GR . . . .
H99C H 0.4538 0.7644 0.8213 0.036 Uiso 1 1 calc GR . . . .
C95A C 0.8582(4) 0.9395(3) 0.85492(12) 0.0228(9) Uani 1 1 d . . . . .
H95A H 0.7978 0.9670 0.8725 0.034 Uiso 1 1 calc GR . . . .
H95B H 0.9195 0.9841 0.8444 0.034 Uiso 1 1 calc GR . . . .
H95C H 0.9028 0.8907 0.8695 0.034 Uiso 1 1 calc GR . . . .
C97A C 0.7784(4) 0.9375(3) 0.70965(12) 0.0242(9) Uani 1 1 d . . . . .
H97A H 0.8626 0.9161 0.7023 0.036 Uiso 1 1 calc GR . . . .
H97B H 0.7773 1.0028 0.7072 0.036 Uiso 1 1 calc GR . . . .
H97C H 0.7156 0.9150 0.6923 0.036 Uiso 1 1 calc GR . . . .
C110 C 0.4687(4) 0.7859(3) 0.95432(11) 0.0180(8) Uani 1 1 d . . . . .
H11A H 0.3919 0.7621 0.9429 0.022 Uiso 1 1 calc R . . . .
H11B H 0.4517 0.8486 0.9597 0.022 Uiso 1 1 calc R . . . .
C111 C 0.4964(4) 0.7329(3) 0.99206(11) 0.0154(7) Uani 1 1 d . . . . .
C112 C 0.5615(4) 0.7619(3) 1.02424(11) 0.0182(8) Uani 1 1 d . . . . .
H112 H 0.5954 0.8197 1.0258 0.022 Uiso 1 1 calc R . . . .
C113 C 0.5687(5) 0.6895(3) 1.05474(13) 0.0283(10) Uani 1 1 d . . . . .
H113 H 0.6092 0.6950 1.0790 0.034 Uiso 1 1 calc R . . . .
C114 C 0.5127(4) 0.6138(3) 1.04549(12) 0.0255(9) Uani 1 1 d . . . . .
H114 H 0.5084 0.5610 1.0625 0.031 Uiso 1 1 calc R . . . .

loop_
_atom_site_aniso_label
_atom_site_aniso_U_11
_atom_site_aniso_U_22
_atom_site_aniso_U_33
_atom_site_aniso_U_23
_atom_site_aniso_U_13
_atom_site_aniso_U_12
Ru1 0.01407(14) 0.01143(13) 0.01290(13) -0.00062(10) -0.00154(10) 0.00034(10)
C20 0.027(2) 0.0184(19) 0.0184(19) -0.0012(15) -0.0058(16) 0.0005(16)
C21 0.021(2) 0.0155(17) 0.0190(19) 0.0008(14) -0.0050(15) -0.0009(15)
S1A 0.047(6) 0.074(9) 0.059(7) 0.047(6) -0.014(4) -0.019(5)
C22A 0.031(9) 0.048(15) 0.047(16) 0.013(11) -0.009(13) 0.010(13)
C23A 0.013(9) 0.029(12) 0.024(15) -0.006(9) 0.002(8) 0.002(8)
S1B 0.0166(9) 0.0285(9) 0.0236(9) 0.0014(6) -0.0005(6) 0.0042(6)
C22B 0.027(5) 0.028(4) 0.028(4) 0.010(3) 0.000(3) 0.003(4)
C24B 0.036(4) 0.026(4) 0.014(4) 0.000(3) -0.011(3) 0.005(3)
C23B 0.032(4) 0.031(4) 0.023(4) 0.011(3) -0.006(3) 0.004(3)
O1 0.0187(14) 0.0175(13) 0.0164(13) -0.0004(10) -0.0047(11) -0.0040(11)
Cl1 0.0205(5) 0.0149(4) 0.0196(4) -0.0008(3) 0.0036(3) 0.0023(3)
Cl2 0.0170(5) 0.0207(5) 0.0300(5) -0.0051(4) -0.0026(4) 0.0060(4)
N1 0.0159(16) 0.0134(14) 0.0164(15) 0.0016(12) -0.0027(12) -0.0044(12)
N2 0.0183(17) 0.0126(14) 0.0159(15) 0.0013(12) -0.0034(12) 0.0004(12)
C10 0.0157(18) 0.0159(17) 0.0143(17) -0.0020(13) -0.0020(13) 0.0016(14)
C11 0.0103(17) 0.0143(16) 0.0155(17) -0.0007(13) -0.0013(13) 0.0005(13)
C12 0.0153(18) 0.0177(18) 0.0150(17) -0.0013(14) -0.0008(14) 0.0021(14)
C13 0.022(2) 0.0158(18) 0.021(2) 0.0015(15) 0.0001(15) -0.0003(15)
C14 0.0152(19) 0.0157(18) 0.027(2) 0.0014(15) 0.0009(15) -0.0019(14)
C15 0.0173(19) 0.0179(18) 0.0183(18) -0.0019(14) 0.0024(14) -0.0043(15)
C16 0.0148(18) 0.0170(17) 0.0123(16) 0.0002(13) 0.0008(13) 0.0017(14)
C17 0.021(2) 0.0187(18) 0.0151(18) -0.0029(14) -0.0052(15) -0.0045(15)
C18 0.019(2) 0.031(2) 0.023(2) -0.0041(17) -0.0050(16) -0.0019(17)
C19 0.029(2) 0.031(2) 0.0147(19) -0.0014(16) -0.0044(16) -0.0068(18)
C1 0.0153(18) 0.0137(16) 0.0155(17) -0.0006(13) -0.0015(13) 0.0046(13)
C2 0.021(2) 0.0199(19) 0.0182(19) 0.0025(15) -0.0030(15) -0.0045(15)
C3 0.023(2) 0.0192(19) 0.021(2) 0.0017(15) -0.0044(16) -0.0086(16)
C4 0.0141(18) 0.0155(17) 0.0171(18) 0.0002(14) -0.0021(14) -0.0040(14)
C5 0.0175(19) 0.023(2) 0.0149(18) -0.0020(15) -0.0031(14) -0.0029(15)
C6 0.021(2) 0.0198(19) 0.0174(19) 0.0039(15) -0.0039(15) 0.0008(15)
C7 0.0179(19) 0.0227(19) 0.0151(18) 0.0006(15) -0.0046(14) -0.0064(15)
C8 0.023(2) 0.0171(18) 0.0178(19) -0.0046(14) -0.0011(15) -0.0043(15)
C9 0.019(2) 0.0183(18) 0.0206(19) -0.0019(15) -0.0027(15) -0.0011(15)
C9A 0.029(2) 0.025(2) 0.025(2) -0.0005(17) -0.0017(18) 0.0088(18)
C5A 0.018(2) 0.033(2) 0.023(2) -0.0017(18) 0.0009(16) 0.0049(17)
C7A 0.028(2) 0.024(2) 0.0156(19) 0.0010(15) -0.0055(16) -0.0040(17)
Ru2 0.00888(13) 0.01075(12) 0.00970(12) -0.00076(9) 0.00007(9) 0.00031(10)
S2 0.0181(5) 0.0223(5) 0.0224(5) -0.0030(4) 0.0017(4) -0.0031(4)
O2 0.0120(13) 0.0173(13) 0.0102(12) -0.0030(9) -0.0012(9) 0.0023(10)
Cl4 0.0152(4) 0.0133(4) 0.0140(4) 0.0014(3) 0.0016(3) -0.0013(3)
Cl3 0.0154(4) 0.0154(4) 0.0169(4) -0.0008(3) 0.0004(3) -0.0040(3)
N3 0.0124(15) 0.0115(14) 0.0137(14) -0.0003(11) -0.0019(11) 0.0034(11)
N4 0.0118(15) 0.0147(14) 0.0143(15) -0.0025(11) -0.0021(11) 0.0025(11)
C40 0.0089(16) 0.0112(15) 0.0114(15) 0.0019(12) -0.0015(12) -0.0003(12)
C41 0.0100(16) 0.0128(16) 0.0120(16) 0.0010(12) 0.0009(12) -0.0007(12)
C42 0.0117(17) 0.0137(16) 0.0143(17) 0.0005(13) -0.0012(13) -0.0013(13)
C43 0.0141(18) 0.0154(17) 0.0164(18) -0.0045(13) -0.0005(14) 0.0012(14)
C44 0.0151(18) 0.0151(17) 0.0195(19) -0.0002(14) 0.0017(14) 0.0046(14)
C45 0.0139(18) 0.0160(17) 0.0158(17) 0.0017(13) -0.0027(13) 0.0029(14)
C46 0.0154(18) 0.0126(16) 0.0110(16) -0.0008(12) 0.0029(13) 0.0004(13)
C47 0.0128(18) 0.0243(19) 0.0108(16) -0.0018(14) -0.0022(13) 0.0040(14)
C48 0.0155(19) 0.028(2) 0.0193(19) -0.0044(16) -0.0016(15) 0.0001(16)
C49 0.017(2) 0.033(2) 0.0154(18) -0.0036(16) -0.0025(15) 0.0028(17)
C31 0.0124(17) 0.0103(15) 0.0126(16) -0.0004(12) 0.0021(12) -0.0012(12)
C32 0.0138(18) 0.0153(17) 0.0172(18) -0.0034(13) -0.0040(14) 0.0044(14)
C33 0.0147(18) 0.0163(17) 0.0192(18) -0.0028(14) -0.0017(14) 0.0091(14)
C34 0.0099(16) 0.0142(16) 0.0116(16) 0.0009(12) -0.0029(12) 0.0018(13)
C35 0.0143(18) 0.0146(17) 0.0137(17) 0.0018(13) -0.0035(13) 0.0002(13)
C36 0.0149(18) 0.0190(18) 0.0147(17) 0.0035(14) -0.0013(14) 0.0005(14)
C37 0.0133(18) 0.0193(18) 0.0136(17) -0.0026(14) -0.0038(13) 0.0028(14)
C38 0.0118(17) 0.0135(16) 0.0171(17) -0.0030(13) -0.0019(13) 0.0006(13)
C39 0.0089(16) 0.0138(16) 0.0155(17) -0.0004(13) -0.0006(13) 0.0005(13)
C39A 0.0179(19) 0.0149(17) 0.0196(19) -0.0001(14) 0.0022(15) -0.0040(14)
C35A 0.023(2) 0.0178(19) 0.021(2) 0.0006(15) -0.0028(16) -0.0060(16)
C37A 0.023(2) 0.026(2) 0.0179(19) -0.0072(16) -0.0010(16) 0.0006(17)
C50 0.0123(17) 0.0196(18) 0.0139(17) -0.0046(14) -0.0009(13) 0.0012(14)
C51 0.0100(17) 0.0164(17) 0.0137(16) -0.0025(13) 0.0005(13) 0.0009(13)
C52 0.0167(19) 0.0155(17) 0.0163(18) 0.0026(14) 0.0055(14) 0.0072(14)
C53 0.024(2) 0.0211(19) 0.0171(19) -0.0028(15) 0.0010(15) 0.0073(16)
C54 0.0148(19) 0.026(2) 0.0171(18) 0.0012(15) 0.0058(14) 0.0044(15)
Ru3 0.00889(13) 0.01077(12) 0.00968(12) -0.00064(9) -0.00066(9) -0.00030(10)
S3 0.0196(5) 0.0244(5) 0.0222(5) -0.0018(4) -0.0030(4) 0.0026(4)
O3 0.0112(12) 0.0194(13) 0.0104(12) -0.0040(10) 0.0001(9) -0.0014(10)
Cl5 0.0151(4) 0.0148(4) 0.0135(4) 0.0013(3) -0.0019(3) 0.0010(3)
Cl6 0.0152(4) 0.0151(4) 0.0178(4) -0.0003(3) -0.0008(3) 0.0044(3)
N6 0.0128(15) 0.0135(14) 0.0138(14) -0.0022(11) 0.0013(11) -0.0036(11)
N5 0.0096(14) 0.0146(14) 0.0128(14) -0.0015(11) 0.0005(11) -0.0026(11)
C70 0.0089(16) 0.0180(17) 0.0102(15) -0.0016(13) 0.0000(12) 0.0012(13)
C71 0.0088(16) 0.0138(16) 0.0129(16) 0.0009(12) -0.0005(12) -0.0015(12)
C72 0.0140(17) 0.0122(16) 0.0147(17) -0.0010(13) 0.0016(13) -0.0017(13)
C73 0.0142(18) 0.0140(16) 0.0164(17) -0.0019(13) -0.0037(13) -0.0021(13)
C74 0.0152(18) 0.0139(17) 0.0205(19) 0.0004(14) -0.0012(14) -0.0039(14)
C75 0.0150(18) 0.0172(17) 0.0148(17) 0.0009(14) 0.0010(14) -0.0015(14)
C76 0.0120(17) 0.0123(16) 0.0112(16) 0.0015(12) -0.0035(12) 0.0011(13)
C77 0.0113(17) 0.0215(18) 0.0133(17) -0.0028(14) 0.0037(13) -0.0035(14)
C79 0.0154(19) 0.032(2) 0.0129(17) -0.0047(15) 0.0013(14) -0.0046(16)
C78 0.0144(19) 0.034(2) 0.022(2) -0.0041(17) 0.0015(15) -0.0011(17)
C61 0.0206(19) 0.0105(15) 0.0095(15) -0.0011(12) -0.0026(13) 0.0016(13)
C63 0.0145(18) 0.0151(17) 0.0176(18) -0.0043(14) 0.0025(14) -0.0067(14)
C62 0.0173(19) 0.0165(18) 0.0185(18) -0.0054(14) 0.0037(14) -0.0073(14)
C64 0.0099(16) 0.0124(15) 0.0119(16) -0.0021(12) 0.0012(12) 0.0000(12)
C65 0.0091(16) 0.0134(16) 0.0146(17) -0.0010(13) 0.0014(12) -0.0017(12)
C66 0.0141(18) 0.0151(17) 0.0164(17) -0.0036(13) 0.0015(13) 0.0001(13)
C67 0.0170(19) 0.0177(18) 0.0133(17) -0.0034(14) 0.0020(14) -0.0028(14)
C68 0.0157(18) 0.0182(18) 0.0140(17) -0.0012(14) -0.0005(14) -0.0007(14)
C69 0.0135(18) 0.0153(17) 0.0141(17) 0.0001(13) 0.0019(13) -0.0013(13)
C69A 0.026(2) 0.0163(18) 0.0190(19) 0.0007(15) -0.0008(16) 0.0065(16)
C65A 0.0185(19) 0.0166(18) 0.0172(18) -0.0008(14) -0.0016(14) 0.0008(14)
C67A 0.021(2) 0.026(2) 0.0174(19) -0.0080(16) -0.0028(15) 0.0024(16)
C80 0.0125(17) 0.0180(17) 0.0145(17) -0.0066(14) 0.0003(13) 0.0006(14)
C81 0.0123(17) 0.0138(16) 0.0160(17) -0.0010(13) -0.0013(13) -0.0013(13)
C82 0.0184(19) 0.0138(17) 0.0150(17) 0.0062(13) -0.0093(14) -0.0076(14)
C83 0.023(2) 0.023(2) 0.0155(18) -0.0024(15) -0.0012(15) -0.0075(16)
C84 0.017(2) 0.028(2) 0.020(2) 0.0013(16) -0.0037(15) -0.0017(16)
Ru4 0.01266(14) 0.01094(13) 0.01324(13) -0.00004(10) -0.00045(10) 0.00035(10)
S4 0.0398(7) 0.0231(5) 0.0201(5) 0.0025(4) -0.0061(5) -0.0075(5)
O4 0.0166(14) 0.0135(12) 0.0182(13) -0.0006(10) 0.0025(10) 0.0039(10)
Cl7 0.0198(5) 0.0184(4) 0.0206(5) -0.0035(3) -0.0050(4) -0.0018(4)
Cl8 0.0167(5) 0.0180(4) 0.0249(5) -0.0018(4) -0.0039(4) -0.0040(3)
N301 0.0170(16) 0.0133(14) 0.0164(15) 0.0031(12) 0.0023(12) 0.0032(12)
N302 0.0193(17) 0.0108(14) 0.0185(16) 0.0031(12) 0.0021(13) 0.0035(12)
C100 0.0138(18) 0.0139(17) 0.0171(18) -0.0004(13) -0.0001(13) 0.0007(13)
C101 0.0161(18) 0.0122(16) 0.0137(17) -0.0018(13) -0.0026(13) -0.0010(13)
C102 0.025(2) 0.0163(18) 0.0162(18) 0.0002(14) -0.0027(15) -0.0024(15)
C103 0.030(2) 0.0171(18) 0.0171(19) 0.0034(15) -0.0044(16) -0.0017(16)
C104 0.030(2) 0.0131(17) 0.024(2) 0.0002(15) -0.0093(17) 0.0012(16)
C105 0.0167(19) 0.0192(18) 0.0192(19) -0.0042(15) -0.0060(14) 0.0070(15)
C106 0.0176(19) 0.0132(16) 0.0159(17) -0.0004(13) -0.0048(14) 0.0010(14)
C107 0.018(2) 0.0203(19) 0.0153(18) -0.0050(14) 0.0022(14) 0.0032(15)
C108 0.017(2) 0.032(2) 0.026(2) -0.0085(18) -0.0003(16) 0.0034(17)
C109 0.023(2) 0.024(2) 0.0181(19) -0.0013(16) 0.0019(16) -0.0005(16)
C91 0.0164(18) 0.0157(17) 0.0135(17) -0.0017(13) -0.0021(13) -0.0017(14)
C92 0.024(2) 0.0151(18) 0.0201(19) 0.0002(14) 0.0032(16) 0.0051(15)
C93 0.024(2) 0.0182(19) 0.0187(19) 0.0041(15) 0.0022(16) 0.0090(16)
C94 0.0143(18) 0.0146(17) 0.0138(17) -0.0011(13) 0.0030(13) 0.0028(13)
C95 0.0168(19) 0.0148(17) 0.0184(18) 0.0007(14) 0.0004(14) 0.0000(14)
C96 0.017(2) 0.0169(18) 0.025(2) 0.0006(15) 0.0021(15) -0.0017(15)
C97 0.0157(19) 0.0197(19) 0.0186(19) 0.0024(15) 0.0040(14) 0.0045(15)
C98 0.0175(19) 0.0214(19) 0.0156(18) -0.0018(14) 0.0012(14) 0.0034(15)
C99 0.019(2) 0.0147(17) 0.0177(18) -0.0020(14) 0.0008(14) -0.0001(14)
C99A 0.024(2) 0.024(2) 0.024(2) -0.0028(16) 0.0012(17) -0.0091(17)
C95A 0.020(2) 0.026(2) 0.023(2) -0.0027(16) -0.0018(16) -0.0019(17)
C97A 0.029(2) 0.027(2) 0.0162(19) 0.0028(16) 0.0046(16) 0.0042(18)
C110 0.019(2) 0.0186(18) 0.0161(18) 0.0027(14) 0.0022(14) 0.0041(15)
C111 0.0157(18) 0.0164(17) 0.0135(17) 0.0004(13) 0.0040(13) -0.0003(14)
C112 0.021(2) 0.0207(19) 0.0119(17) 0.0036(14) 0.0001(14) -0.0012(15)
C113 0.029(2) 0.038(3) 0.018(2) -0.0005(18) -0.0043(17) -0.010(2)
C114 0.031(2) 0.029(2) 0.0154(19) 0.0053(16) 0.0013(17) 0.0011(18)

loop_
_atom_type_symbol
_atom_type_description
_atom_type_scat_dispersion_real
_atom_type_scat_dispersion_imag
_atom_type_scat_source
C C 0.0033 0.0000 'International Tables Vol C Tables 4.2.6.8 and 6.1.1.4'
H H 0.0000 0.0000 'International Tables Vol C Tables 4.2.6.8 and 6.1.1.4'
N N 0.0061 0.0000 'International Tables Vol C Tables 4.2.6.8 and 6.1.1.4'
O O 0.0106 0.0000 'International Tables Vol C Tables 4.2.6.8 and 6.1.1.4'
S S 0.1246 0.0000 'International Tables Vol C Tables 4.2.6.8 and 6.1.1.4'
Cl Cl 0.1484 0.0000 'International Tables Vol C Tables 4.2.6.8 and 6.1.1.4'
Ru Ru -1.2594 0.0000 'International Tables Vol C Tables 4.2.6.8 and 6.1.1.4'

loop_
_exptl_crystal_face_index_h
_exptl_crystal_face_index_k
_exptl_crystal_face_index_l
_exptl_crystal_face_perp_dist
_exptl_oxdiff_crystal_face_indexfrac_h
_exptl_oxdiff_crystal_face_indexfrac_k
_exptl_oxdiff_crystal_face_indexfrac_l
_exptl_oxdiff_crystal_face_x
_exptl_oxdiff_crystal_face_y
_exptl_oxdiff_crystal_face_z
11 8 31 0.0265 11.0223 8.0128 31.0773 -0.7513 0.5840 0.3781
15 0 -3 0.0293 15.0496 -0.0033 -2.9720 -0.7069 0.5693 -0.4493
1 -10 -44 0.0487 1.0218 -10.0194 -44.0722 0.2414 -0.1974 -0.9538
-14 -4 -10 0.0431 -14.0407 -4.0043 -10.0493 0.7805 -0.5697 0.1306
-15 1 8 0.0427 -15.0516 1.0053 7.9803 0.6787 -0.5384 0.5523
-5 9 41 0.0279 -5.0334 9.0184 41.0581 -0.0234 0.0289 0.9911
-3 21 -1 0.0235 -3.0116 21.0352 -0.9781 -0.5696 -0.7251 0.4272
4 1 -45 0.0337 4.0306 0.9980 -45.0516 -0.2719 -0.3986 -0.8594
4 -21 -4 0.0551 4.0168 -21.0357 -4.0266 0.5171 0.7063 -0.5394
-5 6 43 0.0299 -5.0338 6.0136 43.0566 0.0801 0.1372 0.9733

loop_
_geom_angle_atom_site_label_1
_geom_angle_atom_site_label_2
_geom_angle_atom_site_label_3
_geom_angle
O1 Ru1 Cl1 87.59(8)
O1 Ru1 Cl2 89.31(8)
Cl2 Ru1 Cl1 154.00(4)
C10 Ru1 O1 79.82(14)
C10 Ru1 Cl1 101.58(12)
C10 Ru1 Cl2 103.26(12)
C10 Ru1 C1 102.95(16)
C1 Ru1 O1 176.79(13)
C1 Ru1 Cl1 90.24(11)
C1 Ru1 Cl2 91.61(11)
H20A C20 H20B 107.4
C21 C20 H20A 108.3
C21 C20 H20B 108.3
N2 C20 H20A 108.3
N2 C20 H20B 108.3
N2 C20 C21 115.8(3)
C20 C21 S1A 120.7(6)
C20 C21 S1B 121.4(3)
C22A C21 C20 126.0(12)
C22A C21 S1A 113.3(12)
C22B C21 C20 126.2(6)
C22B C21 S1B 112.0(6)
C21 S1A C24A 91.7(11)
C21 C22A H22A 124.2
C21 C22A C23A 111.6(19)
C23A C22A H22A 124.2
S1A C24A H24A 122.9
C23A C24A S1A 114.2(19)
C23A C24A H24A 122.9
C22A C23A H23A 125.4
C24A C23A C22A 109(2)
C24A C23A H23A 125.4
C21 S1B C24B 91.7(4)
C21 C22B H22B 124.2
C21 C22B C23B 111.7(9)
C23B C22B H22B 124.2
S1B C24B H24B 123.4
C23B C24B S1B 113.2(7)
C23B C24B H24B 123.4
C22B C23B H23B 124.3
C24B C23B C22B 111.5(8)
C24B C23B H23B 124.3
C16 O1 Ru1 110.0(2)
C16 O1 C17 119.9(3)
C17 O1 Ru1 129.6(2)
C1 N1 C3 112.7(3)
C1 N1 C4 125.8(3)
C4 N1 C3 120.9(3)
C1 N2 C20 120.5(3)
C1 N2 C2 112.9(3)
C2 N2 C20 118.7(3)
Ru1 C10 H10 120.9
C11 C10 Ru1 118.2(3)
C11 C10 H10 120.9
C12 C11 C10 123.1(3)
C12 C11 C16 118.5(3)
C16 C11 C10 118.4(3)
C11 C12 H12 119.9
C13 C12 C11 120.1(4)
C13 C12 H12 119.9
C12 C13 H13 120.1
C14 C13 C12 119.9(4)
C14 C13 H13 120.1
C13 C14 H14 119.3
C13 C14 C15 121.4(4)
C15 C14 H14 119.3
C14 C15 H15 121.0
C16 C15 C14 117.9(4)
C16 C15 H15 121.0
O1 C16 C11 112.9(3)
O1 C16 C15 124.9(3)
C15 C16 C11 122.2(3)
O1 C17 H17 109.3
O1 C17 C18 109.4(3)
O1 C17 C19 105.9(3)
C18 C17 H17 109.3
C18 C17 C19 113.5(4)
C19 C17 H17 109.3
C17 C18 H18A 109.5
C17 C18 H18B 109.5
C17 C18 H18C 109.5
H18A C18 H18B 109.5
H18A C18 H18C 109.5
H18B C18 H18C 109.5
C17 C19 H19A 109.5
C17 C19 H19B 109.5
C17 C19 H19C 109.5
H19A C19 H19B 109.5
H19A C19 H19C 109.5
H19B C19 H19C 109.5
N1 C1 Ru1 134.2(3)
N1 C1 N2 107.6(3)
N2 C1 Ru1 118.1(3)
N2 C2 H2A 111.3
N2 C2 H2B 111.3
N2 C2 C3 102.3(3)
H2A C2 H2B 109.2
C3 C2 H2A 111.3
C3 C2 H2B 111.3
N1 C3 C2 102.4(3)
N1 C3 H3A 111.3
N1 C3 H3B 111.3
C2 C3 H3A 111.3
C2 C3 H3B 111.3
H3A C3 H3B 109.2
C5 C4 N1 119.2(3)
C5 C4 C9 122.0(4)
C9 C4 N1 118.7(3)
C4 C5 C6 118.6(4)
C4 C5 C5A 121.1(4)
C6 C5 C5A 120.3(4)
C5 C6 H6 119.5
C7 C6 C5 121.1(4)
C7 C6 H6 119.5
C6 C7 C8 118.9(4)
C6 C7 C7A 120.8(4)
C8 C7 C7A 120.2(4)
C7 C8 H8 119.3
C9 C8 C7 121.4(4)
C9 C8 H8 119.3
C4 C9 C9A 121.5(4)
C8 C9 C4 118.0(4)
C8 C9 C9A 120.5(4)
C9 C9A H9AA 109.5
C9 C9A H9AB 109.5
C9 C9A H9AC 109.5
H9AA C9A H9AB 109.5
H9AA C9A H9AC 109.5
H9AB C9A H9AC 109.5
C5 C5A H5AA 109.5
C5 C5A H5AB 109.5
C5 C5A H5AC 109.5
H5AA C5A H5AB 109.5
H5AA C5A H5AC 109.5
H5AB C5A H5AC 109.5
C7 C7A H7AA 109.5
C7 C7A H7AB 109.5
C7 C7A H7AC 109.5
H7AA C7A H7AB 109.5
H7AA C7A H7AC 109.5
H7AB C7A H7AC 109.5
O2 Ru2 Cl4 88.99(7)
O2 Ru2 Cl3 90.85(7)
Cl4 Ru2 Cl3 153.72(3)
C40 Ru2 O2 78.95(12)
C40 Ru2 Cl4 103.85(11)
C40 Ru2 Cl3 101.89(11)
C40 Ru2 C31 102.44(15)
C31 Ru2 O2 178.59(12)
C31 Ru2 Cl4 90.47(10)
C31 Ru2 Cl3 89.06(11)
C54 S2 C51 92.0(2)
C46 O2 Ru2 110.3(2)
C46 O2 C47 119.5(3)
C47 O2 Ru2 128.6(2)
C31 N3 C33 112.4(3)
C31 N3 C34 126.6(3)
C34 N3 C33 120.6(3)
C31 N4 C32 112.5(3)
C31 N4 C50 123.6(3)
C50 N4 C32 119.4(3)
Ru2 C40 H40 120.3
C41 C40 Ru2 119.5(3)
C41 C40 H40 120.3
C42 C41 C40 123.1(3)
C42 C41 C46 118.7(3)
C46 C41 C40 118.1(3)
C41 C42 H42 119.7
C43 C42 C41 120.6(3)
C43 C42 H42 119.7
C42 C43 H43 120.2
C42 C43 C44 119.6(4)
C44 C43 H43 120.2
C43 C44 H44 119.4
C43 C44 C45 121.2(4)
C45 C44 H44 119.4
C44 C45 H45 120.7
C46 C45 C44 118.6(3)
C46 C45 H45 120.7
O2 C46 C41 113.2(3)
O2 C46 C45 125.7(3)
C45 C46 C41 121.2(3)
O2 C47 H47 109.2
O2 C47 C48 109.7(3)
O2 C47 C49 105.6(3)
C48 C47 H47 109.2
C48 C47 C49 113.9(3)
C49 C47 H47 109.2
C47 C48 H48A 109.5
C47 C48 H48B 109.5
C47 C48 H48C 109.5
H48A C48 H48B 109.5
H48A C48 H48C 109.5
H48B C48 H48C 109.5
C47 C49 H49A 109.5
C47 C49 H49B 109.5
C47 C49 H49C 109.5
H49A C49 H49B 109.5
H49A C49 H49C 109.5
H49B C49 H49C 109.5
N3 C31 Ru2 133.4(3)
N3 C31 N4 106.9(3)
N4 C31 Ru2 119.7(3)
N4 C32 H32A 111.5
N4 C32 H32B 111.5
N4 C32 C33 101.2(3)
H32A C32 H32B 109.3
C33 C32 H32A 111.5
C33 C32 H32B 111.5
N3 C33 C32 101.6(3)
N3 C33 H33A 111.4
N3 C33 H33B 111.4
C32 C33 H33A 111.4
C32 C33 H33B 111.4
H33A C33 H33B 109.3
C35 C34 N3 118.2(3)
C35 C34 C39 122.1(3)
C39 C34 N3 119.7(3)
C34 C35 C35A 120.8(3)
C36 C35 C34 118.3(3)
C36 C35 C35A 120.8(3)
C35 C36 H36 119.2
C35 C36 C37 121.6(4)
C37 C36 H36 119.2
C36 C37 C38 118.7(3)
C36 C37 C37A 120.7(4)
C38 C37 C37A 120.6(4)
C37 C38 H38 119.1
C37 C38 C39 121.9(3)
C39 C38 H38 119.1
C34 C39 C39A 121.7(3)
C38 C39 C34 117.4(3)
C38 C39 C39A 120.8(3)
C39 C39A H39A 109.5
C39 C39A H39B 109.5
C39 C39A H39C 109.5
H39A C39A H39B 109.5
H39A C39A H39C 109.5
H39B C39A H39C 109.5
C35 C35A H35A 109.5
C35 C35A H35B 109.5
C35 C35A H35C 109.5
H35A C35A H35B 109.5
H35A C35A H35C 109.5
H35B C35A H35C 109.5
C37 C37A H37A 109.5
C37 C37A H37B 109.5
C37 C37A H37C 109.5
H37A C37A H37B 109.5
H37A C37A H37C 109.5
H37B C37A H37C 109.5
N4 C50 H50A 109.4
N4 C50 H50B 109.4
N4 C50 C51 111.1(3)
H50A C50 H50B 108.0
C51 C50 H50A 109.4
C51 C50 H50B 109.4
C50 C51 S2 120.8(3)
C52 C51 S2 112.2(3)
C52 C51 C50 127.0(3)
C51 C52 H52 125.0
C51 C52 C53 110.1(4)
C53 C52 H52 125.0
C52 C53 H53 123.0
C54 C53 C52 113.9(4)
C54 C53 H53 123.0
S2 C54 H54 124.1
C53 C54 S2 111.8(3)
C53 C54 H54 124.1
O3 Ru3 Cl5 88.65(7)
O3 Ru3 Cl6 91.11(7)
Cl5 Ru3 Cl6 153.31(3)
C70 Ru3 O3 79.03(13)
C70 Ru3 Cl5 104.64(11)
C70 Ru3 Cl6 101.49(11)
C70 Ru3 C61 102.36(16)
C61 Ru3 O3 178.60(12)
C61 Ru3 Cl5 90.82(10)
C61 Ru3 Cl6 88.78(11)
C84 S3 C81 92.2(2)
C76 O3 Ru3 110.5(2)
C76 O3 C77 119.0(3)
C77 O3 Ru3 128.8(2)
C61 N6 C62 112.4(3)
C61 N6 C80 123.9(3)
C80 N6 C62 119.2(3)
C61 N5 C63 112.1(3)
C61 N5 C64 127.1(3)
C64 N5 C63 120.5(3)
Ru3 C70 H70 120.3
C71 C70 Ru3 119.4(3)
C71 C70 H70 120.3
C72 C71 C70 123.3(3)
C72 C71 C76 118.6(3)
C76 C71 C70 118.1(3)
C71 C72 H72 119.8
C73 C72 C71 120.4(3)
C73 C72 H72 119.8
C72 C73 H73 120.1
C72 C73 C74 119.8(4)
C74 C73 H73 120.1
C73 C74 H74 119.5
C75 C74 C73 121.0(4)
C75 C74 H74 119.5
C74 C75 H75 120.6
C76 C75 C74 118.9(4)
C76 C75 H75 120.6
O3 C76 C71 112.9(3)
O3 C76 C75 125.8(3)
C75 C76 C71 121.2(3)
O3 C77 H77 109.4
O3 C77 C79 105.8(3)
O3 C77 C78 109.5(3)
C79 C77 H77 109.4
C79 C77 C78 113.3(3)
C78 C77 H77 109.4
C77 C79 H79A 109.5
C77 C79 H79B 109.5
C77 C79 H79C 109.5
H79A C79 H79B 109.5
H79A C79 H79C 109.5
H79B C79 H79C 109.5
C77 C78 H78A 109.5
C77 C78 H78B 109.5
C77 C78 H78C 109.5
H78A C78 H78B 109.5
H78A C78 H78C 109.5
H78B C78 H78C 109.5
N6 C61 Ru3 119.6(3)
N5 C61 Ru3 133.1(3)
N5 C61 N6 107.3(3)
N5 C63 H63A 111.3
N5 C63 H63B 111.3
N5 C63 C62 102.2(3)
H63A C63 H63B 109.2
C62 C63 H63A 111.3
C62 C63 H63B 111.3
N6 C62 C63 100.8(3)
N6 C62 H62A 111.6
N6 C62 H62B 111.6
C63 C62 H62A 111.6
C63 C62 H62B 111.6
H62A C62 H62B 109.4
C65 C64 N5 119.8(3)
C69 C64 N5 118.3(3)
C69 C64 C65 121.9(3)
C64 C65 C65A 121.4(3)
C66 C65 C64 117.8(3)
C66 C65 C65A 120.7(3)
C65 C66 H66 119.1
C65 C66 C67 121.9(3)
C67 C66 H66 119.1
C66 C67 C67A 121.2(4)
C68 C67 C66 118.5(3)
C68 C67 C67A 120.3(3)
C67 C68 H68 119.2
C69 C68 C67 121.6(3)
C69 C68 H68 119.2
C64 C69 C69A 120.9(3)
C68 C69 C64 118.2(3)
C68 C69 C69A 120.8(3)
C69 C69A H69A 109.5
C69 C69A H69B 109.5
C69 C69A H69C 109.5
H69A C69A H69B 109.5
H69A C69A H69C 109.5
H69B C69A H69C 109.5
C65 C65A H65A 109.5
C65 C65A H65B 109.5
C65 C65A H65C 109.5
H65A C65A H65B 109.5
H65A C65A H65C 109.5
H65B C65A H65C 109.5
C67 C67A H67A 109.5
C67 C67A H67B 109.5
C67 C67A H67C 109.5
H67A C67A H67B 109.5
H67A C67A H67C 109.5
H67B C67A H67C 109.5
N6 C80 H80A 109.4
N6 C80 H80B 109.4
N6 C80 C81 111.0(3)
H80A C80 H80B 108.0
C81 C80 H80A 109.4
C81 C80 H80B 109.4
C80 C81 S3 120.8(3)
C82 C81 S3 112.6(3)
C82 C81 C80 126.6(3)
C81 C82 H82 125.7
C81 C82 C83 108.6(4)
C83 C82 H82 125.7
C82 C83 H83 122.5
C84 C83 C82 114.9(4)
C84 C83 H83 122.5
S3 C84 H84 124.2
C83 C84 S3 111.6(3)
C83 C84 H84 124.2
O4 Ru4 Cl7 88.75(8)
O4 Ru4 Cl8 88.69(8)
Cl7 Ru4 Cl8 153.55(4)
C100 Ru4 O4 79.41(14)
C100 Ru4 Cl7 102.81(12)
C100 Ru4 Cl8 102.57(12)
C100 Ru4 C91 101.45(16)
C91 Ru4 O4 178.58(13)
C91 Ru4 Cl7 89.95(11)
C91 Ru4 Cl8 92.22(12)
C114 S4 C111 92.9(2)
C106 O4 Ru4 109.4(2)
C106 O4 C107 120.7(3)
C107 O4 Ru4 129.7(2)
C91 N301 C93 112.6(3)
C91 N301 C94 127.1(3)
C94 N301 C93 120.2(3)
C91 N302 C92 112.4(3)
C91 N302 C110 120.0(3)
C92 N302 C110 120.6(3)
Ru4 C100 H100 120.6
C101 C100 Ru4 118.7(3)
C101 C100 H100 120.6
C102 C101 C100 122.9(4)
C106 C101 C100 118.3(3)
C106 C101 C102 118.7(3)
C101 C102 H102 119.7
C103 C102 C101 120.5(4)
C103 C102 H102 119.7
C102 C103 H103 120.3
C102 C103 C104 119.4(4)
C104 C103 H103 120.3
C103 C104 H104 119.2
C105 C104 C103 121.6(4)
C105 C104 H104 119.2
C104 C105 H105 120.9
C106 C105 C104 118.2(4)
C106 C105 H105 120.9
O4 C106 C101 113.7(3)
O4 C106 C105 124.7(4)
C105 C106 C101 121.6(4)
O4 C107 H107 109.4
O4 C107 C108 110.4(3)
O4 C107 C109 105.5(3)
C108 C107 H107 109.4
C108 C107 C109 112.6(4)
C109 C107 H107 109.4
C107 C108 H10A 109.5
C107 C108 H10B 109.5
C107 C108 H10C 109.5
H10A C108 H10B 109.5
H10A C108 H10C 109.5
H10B C108 H10C 109.5
C107 C109 H10D 109.5
C107 C109 H10E 109.5
C107 C109 H10F 109.5
H10D C109 H10E 109.5
H10D C109 H10F 109.5
H10E C109 H10F 109.5
N301 C91 Ru4 134.9(3)
N301 C91 N302 106.7(3)
N302 C91 Ru4 118.5(3)
N302 C92 H92A 111.4
N302 C92 H92B 111.4
N302 C92 C93 101.6(3)
H92A C92 H92B 109.3
C93 C92 H92A 111.4
C93 C92 H92B 111.4
N301 C93 C92 101.4(3)
N301 C93 H93A 111.5
N301 C93 H93B 111.5
C92 C93 H93A 111.5
C92 C93 H93B 111.5
H93A C93 H93B 109.3
C95 C94 N301 120.1(3)
C99 C94 N301 117.8(3)
C99 C94 C95 122.1(3)
C94 C95 C96 117.8(4)
C94 C95 C95A 121.3(4)
C96 C95 C95A 120.8(4)
C95 C96 H96 119.2
C97 C96 C95 121.7(4)
C97 C96 H96 119.2
C96 C97 C98 118.9(4)
C96 C97 C97A 121.0(4)
C98 C97 C97A 120.0(4)
C97 C98 H98 119.5
C99 C98 C97 121.0(4)
C99 C98 H98 119.5
C94 C99 C98 118.5(4)
C94 C99 C99A 121.1(4)
C98 C99 C99A 120.4(4)
C99 C99A H99A 109.5
C99 C99A H99B 109.5
C99 C99A H99C 109.5
H99A C99A H99B 109.5
H99A C99A H99C 109.5
H99B C99A H99C 109.5
C95 C95A H95A 109.5
C95 C95A H95B 109.5
C95 C95A H95C 109.5
H95A C95A H95B 109.5
H95A C95A H95C 109.5
H95B C95A H95C 109.5
C97 C97A H97A 109.5
C97 C97A H97B 109.5
C97 C97A H97C 109.5
H97A C97A H97B 109.5
H97A C97A H97C 109.5
H97B C97A H97C 109.5
N302 C110 H11A 109.3
N302 C110 H11B 109.3
N302 C110 C111 111.5(3)
H11A C110 H11B 108.0
C111 C110 H11A 109.3
C111 C110 H11B 109.3
C110 C111 S4 121.4(3)
C112 C111 S4 111.5(3)
C112 C111 C110 127.1(4)
C111 C112 H112 125.3
C111 C112 C113 109.5(4)
C113 C112 H112 125.3
C112 C113 H113 123.1
C114 C113 C112 113.8(4)
C114 C113 H113 123.1
S4 C114 H114 123.8
C113 C114 S4 112.3(3)
C113 C114 H114 123.8

loop_
_geom_bond_atom_site_label_1
_geom_bond_atom_site_label_2
_geom_bond_distance
Ru1 O1 2.244(3)
Ru1 Cl1 2.3363(10)
Ru1 Cl2 2.3341(10)
Ru1 C10 1.826(4)
Ru1 C1 1.958(4)
C20 H20A 0.9900
C20 H20B 0.9900
C20 C21 1.501(5)
C20 N2 1.466(5)
C21 S1A 1.633(12)
C21 C22A 1.39(2)
C21 S1B 1.688(5)
C21 C22B 1.390(13)
S1A C24A 1.72(2)
C22A H22A 0.9500
C22A C23A 1.45(2)
C24A H24A 0.9500
C24A C23A 1.335(17)
C23A H23A 0.9500
S1B C24B 1.733(9)
C22B H22B 0.9500
C22B C23B 1.453(14)
C24B H24B 0.9500
C24B C23B 1.332(10)
C23B H23B 0.9500
O1 C16 1.382(4)
O1 C17 1.468(5)
N1 C1 1.348(5)
N1 C3 1.482(5)
N1 C4 1.440(5)
N2 C1 1.357(5)
N2 C2 1.466(5)
C10 H10 0.9500
C10 C11 1.453(5)
C11 C12 1.395(5)
C11 C16 1.403(5)
C12 H12 0.9500
C12 C13 1.395(5)
C13 H13 0.9500
C13 C14 1.386(6)
C14 H14 0.9500
C14 C15 1.394(6)
C15 H15 0.9500
C15 C16 1.383(5)
C17 H17 1.0000
C17 C18 1.514(6)
C17 C19 1.520(6)
C18 H18A 0.9800
C18 H18B 0.9800
C18 H18C 0.9800
C19 H19A 0.9800
C19 H19B 0.9800
C19 H19C 0.9800
C2 H2A 0.9900
C2 H2B 0.9900
C2 C3 1.528(6)
C3 H3A 0.9900
C3 H3B 0.9900
C4 C5 1.393(6)
C4 C9 1.400(6)
C5 C6 1.398(5)
C5 C5A 1.512(6)
C6 H6 0.9500
C6 C7 1.396(6)
C7 C8 1.401(6)
C7 C7A 1.511(5)
C8 H8 0.9500
C8 C9 1.399(6)
C9 C9A 1.507(6)
C9A H9AA 0.9800
C9A H9AB 0.9800
C9A H9AC 0.9800
C5A H5AA 0.9800
C5A H5AB 0.9800
C5A H5AC 0.9800
C7A H7AA 0.9800
C7A H7AB 0.9800
C7A H7AC 0.9800
Ru2 O2 2.281(3)
Ru2 Cl4 2.3375(9)
Ru2 Cl3 2.3442(9)
Ru2 C40 1.830(4)
Ru2 C31 1.969(4)
S2 C51 1.716(4)
S2 C54 1.715(4)
O2 C46 1.373(4)
O2 C47 1.473(4)
N3 C31 1.350(5)
N3 C33 1.476(5)
N3 C34 1.436(5)
N4 C31 1.350(5)
N4 C32 1.466(5)
N4 C50 1.463(5)
C40 H40 0.9500
C40 C41 1.459(5)
C41 C42 1.395(5)
C41 C46 1.409(5)
C42 H42 0.9500
C42 C43 1.390(5)
C43 H43 0.9500
C43 C44 1.392(5)
C44 H44 0.9500
C44 C45 1.392(5)
C45 H45 0.9500
C45 C46 1.391(5)
C47 H47 1.0000
C47 C48 1.505(6)
C47 C49 1.510(5)
C48 H48A 0.9800
C48 H48B 0.9800
C48 H48C 0.9800
C49 H49A 0.9800
C49 H49B 0.9800
C49 H49C 0.9800
C32 H32A 0.9900
C32 H32B 0.9900
C32 C33 1.520(5)
C33 H33A 0.9900
C33 H33B 0.9900
C34 C35 1.401(5)
C34 C39 1.403(5)
C35 C36 1.393(5)
C35 C35A 1.510(5)
C36 H36 0.9500
C36 C37 1.393(5)
C37 C38 1.400(5)
C37 C37A 1.509(5)
C38 H38 0.9500
C38 C39 1.402(5)
C39 C39A 1.500(5)
C39A H39A 0.9800
C39A H39B 0.9800
C39A H39C 0.9800
C35A H35A 0.9800
C35A H35B 0.9800
C35A H35C 0.9800
C37A H37A 0.9800
C37A H37B 0.9800
C37A H37C 0.9800
C50 H50A 0.9900
C50 H50B 0.9900
C50 C51 1.510(5)
C51 C52 1.395(5)
C52 H52 0.9500
C52 C53 1.440(6)
C53 H53 0.9500
C53 C54 1.354(6)
C54 H54 0.9500
Ru3 O3 2.278(3)
Ru3 Cl5 2.3334(9)
Ru3 Cl6 2.3412(9)
Ru3 C70 1.825(4)
Ru3 C61 1.973(4)
S3 C81 1.715(4)
S3 C84 1.710(4)
O3 C76 1.372(4)
O3 C77 1.479(4)
N6 C61 1.355(5)
N6 C62 1.474(5)
N6 C80 1.463(5)
N5 C61 1.344(5)
N5 C63 1.481(5)
N5 C64 1.431(5)
C70 H70 0.9500
C70 C71 1.463(5)
C71 C72 1.403(5)
C71 C76 1.411(5)
C72 H72 0.9500
C72 C73 1.387(5)
C73 H73 0.9500
C73 C74 1.395(5)
C74 H74 0.9500
C74 C75 1.393(5)
C75 H75 0.9500
C75 C76 1.385(5)
C77 H77 1.0000
C77 C79 1.503(5)
C77 C78 1.518(6)
C79 H79A 0.9800
C79 H79B 0.9800
C79 H79C 0.9800
C78 H78A 0.9800
C78 H78B 0.9800
C78 H78C 0.9800
C63 H63A 0.9900
C63 H63B 0.9900
C63 C62 1.520(5)
C62 H62A 0.9900
C62 H62B 0.9900
C64 C65 1.409(5)
C64 C69 1.397(5)
C65 C66 1.387(5)
C65 C65A 1.512(5)
C66 H66 0.9500
C66 C67 1.399(5)
C67 C68 1.397(5)
C67 C67A 1.505(5)
C68 H68 0.9500
C68 C69 1.391(5)
C69 C69A 1.509(5)
C69A H69A 0.9800
C69A H69B 0.9800
C69A H69C 0.9800
C65A H65A 0.9800
C65A H65B 0.9800
C65A H65C 0.9800
C67A H67A 0.9800
C67A H67B 0.9800
C67A H67C 0.9800
C80 H80A 0.9900
C80 H80B 0.9900
C80 C81 1.509(5)
C81 C82 1.418(5)
C82 H82 0.9500
C82 C83 1.439(5)
C83 H83 0.9500
C83 C84 1.360(6)
C84 H84 0.9500
Ru4 O4 2.263(3)
Ru4 Cl7 2.3364(10)
Ru4 Cl8 2.3406(10)
Ru4 C100 1.831(4)
Ru4 C91 1.954(4)
S4 C111 1.716(4)
S4 C114 1.691(4)
O4 C106 1.370(5)
O4 C107 1.473(5)
N301 C91 1.347(5)
N301 C93 1.483(5)
N301 C94 1.439(5)
N302 C91 1.366(5)
N302 C92 1.462(5)
N302 C110 1.473(5)
C100 H100 0.9500
C100 C101 1.440(5)
C101 C102 1.406(5)
C101 C106 1.402(5)
C102 H102 0.9500
C102 C103 1.383(6)
C103 H103 0.9500
C103 C104 1.398(6)
C104 H104 0.9500
C104 C105 1.394(6)
C105 H105 0.9500
C105 C106 1.390(5)
C107 H107 1.0000
C107 C108 1.521(6)
C107 C109 1.523(6)
C108 H10A 0.9800
C108 H10B 0.9800
C108 H10C 0.9800
C109 H10D 0.9800
C109 H10E 0.9800
C109 H10F 0.9800
C92 H92A 0.9900
C92 H92B 0.9900
C92 C93 1.521(6)
C93 H93A 0.9900
C93 H93B 0.9900
C94 C95 1.394(5)
C94 C99 1.393(5)
C95 C96 1.402(5)
C95 C95A 1.517(6)
C96 H96 0.9500
C96 C97 1.386(6)
C97 C98 1.397(6)
C97 C97A 1.512(5)
C98 H98 0.9500
C98 C99 1.396(5)
C99 C99A 1.508(6)
C99A H99A 0.9800
C99A H99B 0.9800
C99A H99C 0.9800
C95A H95A 0.9800
C95A H95B 0.9800
C95A H95C 0.9800
C97A H97A 0.9800
C97A H97B 0.9800
C97A H97C 0.9800
C110 H11A 0.9900
C110 H11B 0.9900
C110 C111 1.499(5)
C111 C112 1.408(5)
C112 H112 0.9500
C112 C113 1.453(6)
C113 H113 0.9500
C113 C114 1.349(7)
C114 H114 0.9500

loop_
_geom_torsion_atom_site_label_1
_geom_torsion_atom_site_label_2
_geom_torsion_atom_site_label_3
_geom_torsion_atom_site_label_4
_geom_torsion
Ru1 O1 C16 C11 5.1(4)
Ru1 O1 C16 C15 -175.1(3)
Ru1 O1 C17 C18 -100.6(3)
Ru1 O1 C17 C19 22.1(5)
Ru1 C10 C11 C12 173.7(3)
Ru1 C10 C11 C16 -7.3(5)
C20 C21 S1A C24A -179.5(10)
C20 C21 C22A C23A -179.8(19)
C20 C21 S1B C24B -173.9(6)
C20 C21 C22B C23B 173.4(6)
C20 N2 C1 Ru1 -20.0(5)
C20 N2 C1 N1 158.3(3)
C20 N2 C2 C3 -163.8(3)
C21 C20 N2 C1 146.2(4)
C21 C20 N2 C2 -67.0(5)
C21 S1A C24A C23A -1(3)
C21 C22A C23A C24A -1(3)
C21 S1B C24B C23B 0.8(10)
C21 C22B C23B C24B -0.3(13)
S1A C21 C22A C23A 0.2(18)
S1A C21 S1B C24B 9.4(10)
S1A C21 C22B C23B -123(6)
S1A C24A C23A C22A 1(4)
C22A C21 S1A C24A 0.5(13)
C22A C21 S1B C24B -24(15)
C22A C21 C22B C23B 3.1(18)
S1B C21 S1A C24A -2.7(14)
S1B C21 C22A C23A 148(15)
S1B C21 C22B C23B 0.9(10)
S1B C24B C23B C22B -0.4(14)
C22B C21 S1A C24A 58(5)
C22B C21 C22A C23A -9(2)
C22B C21 S1B C24B -0.9(7)
O1 Ru1 C10 C11 7.5(3)
Cl1 Ru1 C10 C11 -77.9(3)
Cl2 Ru1 C10 C11 94.3(3)
N1 C4 C5 C6 -179.0(3)
N1 C4 C5 C5A -1.1(6)
N1 C4 C9 C8 178.8(3)
N1 C4 C9 C9A 1.0(6)
N2 C20 C21 S1A 80.4(9)
N2 C20 C21 C22A -99.5(16)
N2 C20 C21 S1B -96.2(4)
N2 C20 C21 C22B 91.9(8)
N2 C2 C3 N1 12.9(4)
C10 C11 C12 C13 179.5(4)
C10 C11 C16 O1 0.4(5)
C10 C11 C16 C15 -179.5(4)
C11 C12 C13 C14 -0.1(6)
C12 C11 C16 O1 179.4(3)
C12 C11 C16 C15 -0.4(6)
C12 C13 C14 C15 -0.3(6)
C13 C14 C15 C16 0.3(6)
C14 C15 C16 O1 -179.8(4)
C14 C15 C16 C11 0.0(6)
C16 O1 C17 C18 70.7(4)
C16 O1 C17 C19 -166.6(3)
C16 C11 C12 C13 0.5(6)
C17 O1 C16 C11 -167.8(3)
C17 O1 C16 C15 12.0(6)
C1 Ru1 C10 C11 -170.9(3)
C1 N1 C3 C2 -8.6(4)
C1 N1 C4 C5 92.0(5)
C1 N1 C4 C9 -86.9(5)
C1 N2 C2 C3 -14.5(4)
C2 N2 C1 Ru1 -168.7(3)
C2 N2 C1 N1 9.7(4)
C3 N1 C1 Ru1 177.8(3)
C3 N1 C1 N2 -0.1(4)
C3 N1 C4 C5 -97.8(5)
C3 N1 C4 C9 83.4(5)
C4 N1 C1 Ru1 -11.3(6)
C4 N1 C1 N2 170.8(3)
C4 N1 C3 C2 -180.0(3)
C4 C5 C6 C7 0.4(6)
C5 C4 C9 C8 0.0(6)
C5 C4 C9 C9A -177.8(4)
C5 C6 C7 C8 -0.4(6)
C5 C6 C7 C7A -179.4(4)
C6 C7 C8 C9 0.2(6)
C7 C8 C9 C4 0.0(6)
C7 C8 C9 C9A 177.9(4)
C9 C4 C5 C6 -0.2(6)
C9 C4 C5 C5A 177.7(4)
C5A C5 C6 C7 -177.5(4)
C7A C7 C8 C9 179.1(4)
Ru2 O2 C46 C41 -0.2(4)
Ru2 O2 C46 C45 179.2(3)
Ru2 O2 C47 C48 91.2(3)
Ru2 O2 C47 C49 -31.9(4)
Ru2 C40 C41 C42 179.0(3)
Ru2 C40 C41 C46 -0.6(4)
S2 C51 C52 C53 1.2(4)
O2 Ru2 C40 C41 0.3(3)
Cl4 Ru2 C40 C41 86.5(3)
Cl3 Ru2 C40 C41 -88.2(3)
N3 C34 C35 C36 -176.3(3)
N3 C34 C35 C35A 1.9(5)
N3 C34 C39 C38 178.4(3)
N3 C34 C39 C39A 1.8(5)
N4 C32 C33 N3 21.2(4)
N4 C50 C51 S2 -46.5(4)
N4 C50 C51 C52 135.3(4)
C40 C41 C42 C43 -179.7(3)
C40 C41 C46 O2 0.5(5)
C40 C41 C46 C45 -179.0(3)
C41 C42 C43 C44 -1.2(6)
C42 C41 C46 O2 -179.1(3)
C42 C41 C46 C45 1.4(5)
C42 C43 C44 C45 1.3(6)
C43 C44 C45 C46 0.1(6)
C44 C45 C46 O2 179.2(3)
C44 C45 C46 C41 -1.4(6)
C46 O2 C47 C48 -73.0(4)
C46 O2 C47 C49 163.8(3)
C46 C41 C42 C43 -0.1(5)
C47 O2 C46 C41 166.7(3)
C47 O2 C46 C45 -13.8(5)
C31 Ru2 C40 C41 -179.9(3)
C31 N3 C33 C32 -16.3(4)
C31 N3 C34 C35 93.9(4)
C31 N3 C34 C39 -84.2(5)
C31 N4 C32 C33 -22.0(4)
C31 N4 C50 C51 143.4(3)
C32 N4 C31 Ru2 -166.1(3)
C32 N4 C31 N3 12.6(4)
C32 N4 C50 C51 -62.0(4)
C33 N3 C31 Ru2 -178.4(3)
C33 N3 C31 N4 3.2(4)
C33 N3 C34 C35 -92.7(4)
C33 N3 C34 C39 89.2(4)
C34 N3 C31 Ru2 -4.5(6)
C34 N3 C31 N4 177.1(3)
C34 N3 C33 C32 169.4(3)
C34 C35 C36 C37 -2.5(5)
C35 C34 C39 C38 0.4(5)
C35 C34 C39 C39A -176.3(3)
C35 C36 C37 C38 1.1(6)
C35 C36 C37 C37A -179.1(4)
C36 C37 C38 C39 1.1(5)
C37 C38 C39 C34 -1.8(5)
C37 C38 C39 C39A 174.9(3)
C39 C34 C35 C36 1.7(5)
C39 C34 C35 C35A 179.9(3)
C35A C35 C36 C37 179.4(4)
C37A C37 C38 C39 -178.7(3)
C50 N4 C31 Ru2 -10.0(5)
C50 N4 C31 N3 168.7(3)
C50 N4 C32 C33 -179.2(3)
C50 C51 C52 C53 179.6(4)
C51 S2 C54 C53 0.9(3)
C51 C52 C53 C54 -0.6(5)
C52 C53 C54 S2 -0.3(5)
C54 S2 C51 C50 -179.7(3)
C54 S2 C51 C52 -1.2(3)
Ru3 O3 C76 C71 0.1(3)
Ru3 O3 C76 C75 -177.8(3)
Ru3 O3 C77 C79 31.1(4)
Ru3 O3 C77 C78 -91.4(3)
Ru3 C70 C71 C72 -179.6(3)
Ru3 C70 C71 C76 -0.3(4)
S3 C81 C82 C83 -1.1(4)
O3 Ru3 C70 C71 0.3(3)
Cl5 Ru3 C70 C71 -85.4(3)
Cl6 Ru3 C70 C71 89.2(3)
N6 C80 C81 S3 45.7(4)
N6 C80 C81 C82 -135.2(4)
N5 C63 C62 N6 -21.1(4)
N5 C64 C65 C66 -179.3(3)
N5 C64 C65 C65A -1.4(5)
N5 C64 C69 C68 177.7(3)
N5 C64 C69 C69A -0.6(5)
C70 C71 C72 C73 -179.7(3)
C70 C71 C76 O3 0.1(5)
C70 C71 C76 C75 178.1(3)
C71 C72 C73 C74 0.8(5)
C72 C71 C76 O3 179.4(3)
C72 C71 C76 C75 -2.6(5)
C72 C73 C74 C75 -1.3(6)
C73 C74 C75 C76 -0.1(6)
C74 C75 C76 O3 179.8(3)
C74 C75 C76 C71 2.1(5)
C76 O3 C77 C79 -164.8(3)
C76 O3 C77 C78 72.7(4)
C76 C71 C72 C73 1.1(5)
C77 O3 C76 C71 -166.8(3)
C77 O3 C76 C75 15.3(5)
C61 Ru3 C70 C71 -179.6(3)
C61 N6 C62 C63 21.7(4)
C61 N6 C80 C81 -143.9(3)
C61 N5 C63 C62 16.3(4)
C61 N5 C64 C65 82.4(5)
C61 N5 C64 C69 -96.1(4)
C63 N5 C61 Ru3 178.3(3)
C63 N5 C61 N6 -3.3(4)
C63 N5 C64 C65 -91.0(4)
C63 N5 C64 C69 90.5(4)
C62 N6 C61 Ru3 166.3(3)
C62 N6 C61 N5 -12.4(4)
C62 N6 C80 C81 61.7(4)
C64 N5 C61 Ru3 4.5(6)
C64 N5 C61 N6 -177.1(3)
C64 N5 C63 C62 -169.3(3)
C64 C65 C66 C67 2.0(6)
C65 C64 C69 C68 -0.9(6)
C65 C64 C69 C69A -179.1(4)
C65 C66 C67 C68 -1.6(6)
C65 C66 C67 C67A 178.3(4)
C66 C67 C68 C69 -0.1(6)
C67 C68 C69 C64 1.3(6)
C67 C68 C69 C69A 179.5(4)
C69 C64 C65 C66 -0.8(5)
C69 C64 C65 C65A 177.1(3)
C65A C65 C66 C67 -175.9(4)
C67A C67 C68 C69 179.9(4)
C80 N6 C61 Ru3 10.4(5)
C80 N6 C61 N5 -168.2(3)
C80 N6 C62 C63 178.8(3)
C80 C81 C82 C83 179.8(4)
C81 S3 C84 C83 -0.5(3)
C81 C82 C83 C84 0.7(5)
C82 C83 C84 S3 0.0(5)
C84 S3 C81 C80 -179.9(3)
C84 S3 C81 C82 1.0(3)
Ru4 O4 C106 C101 4.2(4)
Ru4 O4 C106 C105 -175.6(3)
Ru4 O4 C107 C108 -104.7(3)
Ru4 O4 C107 C109 17.2(4)
Ru4 C100 C101 C102 175.1(3)
Ru4 C100 C101 C106 -4.8(5)
S4 C111 C112 C113 -0.5(4)
O4 Ru4 C100 C101 5.2(3)
Cl7 Ru4 C100 C101 -81.0(3)
Cl8 Ru4 C100 C101 91.5(3)
N301 C94 C95 C96 -179.7(3)
N301 C94 C95 C95A -2.0(6)
N301 C94 C99 C98 179.2(3)
N301 C94 C99 C99A 0.6(5)
N302 C92 C93 N301 -21.5(4)
N302 C110 C111 S4 -93.4(4)
N302 C110 C111 C112 85.5(5)
C100 C101 C102 C103 -179.4(4)
C100 C101 C106 O4 -0.4(5)
C100 C101 C106 C105 179.4(4)
C101 C102 C103 C104 0.4(6)
C102 C101 C106 O4 179.7(3)
C102 C101 C106 C105 -0.5(6)
C102 C103 C104 C105 -1.2(6)
C103 C104 C105 C106 1.1(6)
C104 C105 C106 O4 179.5(4)
C104 C105 C106 C101 -0.3(6)
C106 O4 C107 C108 71.2(4)
C106 O4 C107 C109 -166.9(3)
C106 C101 C102 C103 0.5(6)
C107 O4 C106 C101 -172.5(3)
C107 O4 C106 C105 7.7(6)
C91 Ru4 C100 C101 -173.6(3)
C91 N301 C93 C92 17.1(4)
C91 N301 C94 C95 88.4(5)
C91 N301 C94 C99 -92.3(5)
C91 N302 C92 C93 21.6(4)
C91 N302 C110 C111 -167.5(3)
C92 N302 C91 Ru4 169.2(3)
C92 N302 C91 N301 -11.6(5)
C92 N302 C110 C111 43.9(5)
C93 N301 C91 Ru4 174.7(3)
C93 N301 C91 N302 -4.3(5)
C93 N301 C94 C95 -90.6(5)
C93 N301 C94 C99 88.7(5)
C94 N301 C91 Ru4 -4.3(6)
C94 N301 C91 N302 176.6(4)
C94 N301 C93 C92 -163.8(3)
C94 C95 C96 C97 0.1(6)
C95 C94 C99 C98 -1.5(6)
C95 C94 C99 C99A 180.0(4)
C95 C96 C97 C98 -0.7(6)
C95 C96 C97 C97A -178.4(4)
C96 C97 C98 C99 0.1(6)
C97 C98 C99 C94 0.9(6)
C97 C98 C99 C99A 179.4(4)
C99 C94 C95 C96 1.0(6)
C99 C94 C95 C95A 178.7(4)
C95A C95 C96 C97 -177.6(4)
C97A C97 C98 C99 177.9(4)
C110 N302 C91 Ru4 18.2(5)
C110 N302 C91 N301 -162.5(3)
C110 N302 C92 C93 172.3(4)
C110 C111 C112 C113 -179.5(4)
C111 S4 C114 C113 -1.1(4)
C111 C112 C113 C114 -0.3(6)
C112 C113 C114 S4 1.0(6)
C114 S4 C111 C110 180.0(3)
C114 S4 C111 C112 0.9(3)
